data_7035309
loop_
_publ_author_name
'Ma, Pengtao'
'Wan, Rong'
'Si, Yanan'
'Hu, Feng'
'Wang, Yueyan'
'Niu, Jingyang'
'Wang, Jingping'

_publ_section_title
;
 Double-malate bridging tri-lanthanoid cluster encapsulated
 arsenotungstates: syntheses, structures, luminescence and magnetic
 properties.
;
_journal_issue 25
_journal_name_full 'Dalton transactions (Cambridge, England : 2003)'
_journal_page_first 11514
_journal_page_last 11523
_journal_paper_doi 10.1039/c5dt01323b
_journal_volume 44
_journal_year 2015
_chemical_formula_moiety '0.5(C16 H12 As8 Dy12 K40 Li4 O360 W76), O'
_chemical_formula_sum 'C8 H74 As4 Dy6 K20 Li2 O181 W38'
_chemical_formula_weight 12123.53
_chemical_name_systematic
;
 ? 
;
_space_group_crystal_system monoclinic
_space_group_IT_number 14
_space_group_name_Hall '-P 2yn'
_space_group_name_H-M_alt 'P 1 21/n 1'
_symmetry_space_group_name_Hall '-P 2yn'
_symmetry_space_group_name_H-M 'P 1 21/n 1'
_atom_sites_solution_hydrogens geom
_atom_sites_solution_primary direct
_atom_sites_solution_secondary difmap
_audit_creation_date 2015-05-01
_audit_creation_method
;
Olex2 1.2
(compiled 2015.01.26 svn.r3150 for OlexSys, GUI svn.r4998)
;
_audit_update_record
;
2015-05-05 deposited with the CCDC.
2015-06-02 downloaded from the CCDC.
;
_cell_angle_alpha 90.00
_cell_angle_beta 112.7400(10)
_cell_angle_gamma 90.00
_cell_formula_units_Z 2
_cell_length_a 20.9096(13)
_cell_length_b 25.3329(16)
_cell_length_c 22.6800(15)
_cell_measurement_reflns_used 6647
_cell_measurement_temperature 296(2)
_cell_measurement_theta_max 25.12
_cell_measurement_theta_min 2.43
_cell_volume 11079.8(12)
_computing_molecular_graphics 'Olex2 (Dolomanov et al., 2009)'
_computing_publication_material 'Olex2 (Dolomanov et al., 2009)'
_computing_structure_refinement 'XL (Sheldrick, 2008)'
_computing_structure_solution 'ShelXS-1997 (Sheldrick, 2008)'
_diffrn_ambient_temperature 296.15
_diffrn_measured_fraction_theta_full 0.997
_diffrn_measured_fraction_theta_max 0.997
_diffrn_measurement_device_type 'Bruker APEX-II CCD'
_diffrn_measurement_method '\f and \w scans'
_diffrn_radiation_monochromator graphite
_diffrn_radiation_type MoK\a
_diffrn_radiation_wavelength 0.71073
_diffrn_reflns_av_R_equivalents 0.0945
_diffrn_reflns_av_unetI/netI 0.1146
_diffrn_reflns_limit_h_max 19
_diffrn_reflns_limit_h_min -24
_diffrn_reflns_limit_k_max 30
_diffrn_reflns_limit_k_min -29
_diffrn_reflns_limit_l_max 24
_diffrn_reflns_limit_l_min -26
_diffrn_reflns_number 56325
_diffrn_reflns_theta_full 25.00
_diffrn_reflns_theta_max 25.00
_diffrn_reflns_theta_min 1.69
_diffrn_source 'fine-focus sealed tube'
_diffrn_standards_number 0
_exptl_absorpt_coefficient_mu 22.692
_exptl_absorpt_correction_T_max 0.7457
_exptl_absorpt_correction_T_min 0.3431
_exptl_absorpt_correction_type multi-scan
_exptl_absorpt_process_details
;
SADABS-2008/1 (Bruker,2008) was used for absorption correction.
wR2(int) was 0.1599 before and 0.0583 after correction.
The Ratio of minimum to maximum transmission is 0.4601.
The \l/2 correction factor is 0.0015.
;
_exptl_crystal_colour colourless
_exptl_crystal_colour_primary colourless
_exptl_crystal_density_diffrn 3.634
_exptl_crystal_density_method 'not measured'
_exptl_crystal_description block
_exptl_crystal_F_000 10592
_exptl_crystal_preparation 'Magnetic properties, Luminescent'
_exptl_crystal_size_max 0.22
_exptl_crystal_size_mid 0.21
_exptl_crystal_size_min 0.09
_refine_diff_density_max 2.661
_refine_diff_density_min -2.616
_refine_diff_density_rms 0.421
_refine_ls_extinction_method none
_refine_ls_goodness_of_fit_ref 1.009
_refine_ls_hydrogen_treatment constr
_refine_ls_matrix_type full
_refine_ls_number_parameters 1110
_refine_ls_number_reflns 19458
_refine_ls_number_restraints 24
_refine_ls_restrained_S_all 1.009
_refine_ls_R_factor_all 0.1106
_refine_ls_R_factor_gt 0.0546
_refine_ls_shift/su_max 0.001
_refine_ls_shift/su_mean 0.000
_refine_ls_structure_factor_coef Fsqd
_refine_ls_weighting_details 'calc w=1/[\s^2^(Fo^2^)+(0.0644P)^2^+0.0000P] where P=(Fo^2^+2Fc^2^)/3'
_refine_ls_weighting_scheme calc
_refine_ls_wR_factor_gt 0.1194
_refine_ls_wR_factor_ref 0.1448
_reflns_number_gt 12034
_reflns_number_total 19458
_reflns_threshold_expression >2sigma(I)
_cod_data_source_file c5dt01323b2.cif
_cod_data_source_block 1043919
_cod_depositor_comments 'Adding full bibliography for 7035309--7035313.cif.'
_cod_database_code 7035309
_audit_block_doi 10.5517/cc1418t8
_olex2_refinement_description
;
1. Fixed Uiso
 At 1.2 times of:
  All C(H) groups, All C(H,H) groups
2. Uiso/Uaniso restraints and constraints
Uanis(C1) \\sim Ueq: with sigma of 0.001 and sigma for terminal atoms of 0.002
Uanis(O65) \\sim Ueq, Uanis(C2) \\sim Ueq, Uanis(O53) \\sim Ueq: with sigma of
0.01 and sigma for terminal atoms of 0.02
3. Others
 Fixed Sof: K3(0.5) K4(0.5) K5(0.5) K6(0.5) K7(0.5) K8(0.5) K9(0.5) K10(0.5)
 K11(0.5) K12(0.5) K13(0.5) K14(0.5) K15(0.5) K16(0.25) K17(0.25) K18(0.25)
 K19(0.25) K20(0.25) K21(0.25) O10W(0.5) O11W(0.5) O12W(0.5) O13W(0.5)
 O14W(0.5) O15W(0.5) O16W(0.5) O17W(0.5) O18W(0.5) O19W(0.5) O20W(0.5)
 O21W(0.5) O22W(0.5) O23W(0.5) O24W(0.5)
 Fixed Uiso: O20W(0.10311) O23W(0.11879) O24W(0.11649)
4.a Ternary CH refined with riding coordinates:
 C2(H2)
4.b Secondary CH2 refined with riding coordinates:
 C3(H3A,H3B)
;

loop_
_space_group_symop_id
_space_group_symop_operation_xyz
1 'x, y, z'
2 '-x+1/2, y+1/2, -z+1/2'
3 '-x, -y, -z'
4 'x-1/2, -y-1/2, z-1/2'

loop_
_atom_site_label
_atom_site_type_symbol
_atom_site_fract_x
_atom_site_fract_y
_atom_site_fract_z
_atom_site_U_iso_or_equiv
_atom_site_adp_type
_atom_site_occupancy
_atom_site_calc_flag
_atom_site_refinement_flags_posn
_atom_site_refinement_flags_adp
W1 W 0.66593(4) 0.11294(3) 0.85187(5) 0.0252(2) Uani 1 d . .
W2 W 0.58563(4) 0.01359(4) 0.75448(5) 0.0270(2) Uani 1 d . .
W3 W 0.66341(5) 0.11043(4) 0.70135(5) 0.0312(2) Uani 1 d . .
W4 W 0.42504(5) 0.03370(4) 0.61246(5) 0.0278(2) Uani 1 d . .
W5 W 0.49953(5) 0.13039(4) 0.55765(5) 0.0334(3) Uani 1 d . .
W6 W 0.35115(4) 0.15298(4) 0.58265(5) 0.0294(2) Uani 1 d . .
W7 W 0.57992(5) 0.24228(4) 0.66530(5) 0.0316(2) Uani 1 d . .
W8 W 0.43302(5) 0.26112(3) 0.69397(5) 0.0283(2) Uani 1 d . .
W9 W 0.58705(4) 0.24562(3) 0.81575(5) 0.0263(2) Uani 1 d . .
W10 W 0.53342(4) 0.15842(3) 0.91748(5) 0.0223(2) Uani 1 d . .
W11 W 0.18843(4) -0.00418(3) 0.76621(5) 0.0262(2) Uani 1 d . .
W12 W 0.12328(4) 0.08888(4) 0.64678(5) 0.0294(2) Uani 1 d . .
W13 W 0.02020(5) 0.03454(4) 0.71438(6) 0.0373(3) Uani 1 d . .
W14 W 0.08251(5) 0.22178(4) 0.68751(5) 0.0327(3) Uani 1 d . .
W15 W -0.02391(5) 0.16833(4) 0.75265(6) 0.0397(3) Uani 1 d . .
W16 W 0.10810(5) 0.25148(4) 0.83865(6) 0.0351(3) Uani 1 d . .
W17 W 0.04735(5) 0.06703(4) 0.88158(6) 0.0413(3) Uani 1 d . .
W18 W 0.17760(5) 0.15273(4) 0.96438(6) 0.0365(3) Uani 1 d . .
W19 W 0.21676(5) 0.03137(4) 0.93205(5) 0.0299(2) Uani 1 d . .
Dy1 Dy 0.29727(5) 0.05457(4) 0.70138(5) 0.0246(3) Uani 1 d . .
Dy2 Dy 0.36670(5) 0.06707(4) 0.87386(5) 0.0215(2) Uani 1 d . .
Dy3 Dy 0.27816(5) 0.19428(4) 0.71335(5) 0.0258(3) Uani 1 d . .
As1 As 0.49566(10) 0.13276(8) 0.72768(11) 0.0210(5) Uani 1 d . .
As2 As 0.16709(10) 0.12827(8) 0.80847(12) 0.0239(5) Uani 1 d . .
K1 K 0.7590(4) 0.2341(3) 0.9487(4) 0.078(2) Uani 1 d . .
K2 K 0.5120(5) -0.1054(3) 0.6356(5) 0.106(3) Uani 1 d . .
K3 K 0.0753(6) -0.0764(4) 0.8372(6) 0.049(3) Uiso 0.50 d . .
K4 K 0.4252(6) 0.2879(5) 0.8581(7) 0.055(3) Uiso 0.50 d . .
K5 K 0.1593(7) -0.1137(5) 0.9453(8) 0.068(4) Uiso 0.50 d . .
K6 K 0.5856(8) 0.2352(6) 0.5015(9) 0.082(5) Uiso 0.50 d . .
K7 K 0.1883(8) 0.3452(6) 0.7513(8) 0.080(5) Uiso 0.50 d . .
K8 K 0.5795(8) 0.0052(6) 0.9331(9) 0.090(5) Uiso 0.50 d . .
K9 K 0.4418(9) 0.1729(7) 0.0466(10) 0.107(6) Uiso 0.50 d . .
K10 K 0.2297(10) 0.0244(7) 0.1055(10) 0.110(6) Uiso 0.50 d . .
K11 K 0.7632(10) 0.2279(8) 0.6562(11) 0.112(6) Uiso 0.50 d . .
K12 K 0.6213(11) 0.8652(9) 0.8197(12) 0.135(8) Uiso 0.50 d . .
K13 K 0.9010(11) 0.2137(9) 1.0122(13) 0.137(8) Uiso 0.50 d . .
K14 K 0.6768(12) 0.0728(9) 0.5459(13) 0.146(8) Uiso 0.50 d . .
K15 K 0.5828(13) -0.0202(10) 0.5751(14) 0.163(10) Uiso 0.50 d . .
K16 K 0.3556(17) 0.0939(13) 0.0757(19) 0.094(10) Uiso 0.25 d . .
K17 K -0.0751(17) 0.1289(13) 0.5619(19) 0.093(10) Uiso 0.25 d . .
K18 K 0.095(2) 0.1938(16) 0.501(2) 0.118(13) Uiso 0.25 d . .
K19 K 0.127(2) -0.0552(16) 0.585(2) 0.121(14) Uiso 0.25 d . .
K20 K 0.4642(19) 0.3838(15) 0.823(2) 0.111(12) Uiso 0.25 d . .
K21 K 0.7858(19) 0.2240(15) 0.819(2) 0.113(13) Uiso 0.25 d . .
O1 O 0.7392(7) 0.1163(5) 0.9210(8) 0.035(4) Uani 1 d . .
O2 O 0.6600(7) 0.0389(6) 0.8319(8) 0.030(4) Uani 1 d . .
O3 O 0.7126(7) 0.1206(6) 0.7909(8) 0.034(4) Uani 1 d . .
O4 O 0.6503(7) 0.1887(5) 0.8356(8) 0.029(4) Uani 1 d . .
O5 O 0.5977(7) 0.1121(5) 0.8809(7) 0.027(4) Uani 1 d . .
O6 O 0.5792(6) 0.1038(5) 0.7471(7) 0.020(3) Uani 1 d . .
O7 O 0.6114(7) -0.0524(6) 0.7605(9) 0.042(5) Uani 1 d . .
O8 O 0.5247(7) 0.0156(6) 0.7902(7) 0.035(4) Uani 1 d . .
O9 O 0.6521(7) 0.0389(6) 0.7121(8) 0.034(4) Uani 1 d . .
O10 O 0.5171(7) 0.0148(6) 0.6693(8) 0.036(4) Uani 1 d . .
O11 O 0.7327(8) 0.1105(6) 0.6789(9) 0.046(5) Uani 1 d . .
O12 O 0.5875(7) 0.1086(6) 0.6212(8) 0.035(4) Uani 1 d . .
O13 O 0.6436(7) 0.1866(6) 0.6977(9) 0.039(5) Uani 1 d . .
O14 O 0.3954(7) -0.0252(6) 0.5727(8) 0.039(4) Uani 1 d . .
O15 O 0.3892(7) 0.0347(5) 0.6710(7) 0.027(4) Uani 1 d . .
O16 O 0.4692(7) 0.0611(6) 0.5511(8) 0.032(4) Uani 1 d . .
O17 O 0.3487(7) 0.0793(6) 0.5602(8) 0.033(4) Uani 1 d . .
O18 O 0.4619(7) 0.1183(6) 0.6424(7) 0.027(4) Uani 1 d . .
O19 O 0.5183(8) 0.1351(7) 0.4898(9) 0.049(5) Uani 1 d . .
O20 O 0.4105(7) 0.1584(6) 0.5290(8) 0.035(4) Uani 1 d . .
O21 O 0.5315(7) 0.2009(5) 0.5951(7) 0.032(4) Uani 1 d . .
O22 O 0.2757(8) 0.1744(7) 0.5203(8) 0.047(5) Uani 1 d . .
O23 O 0.3254(7) 0.1377(5) 0.6474(7) 0.026(4) Uani 1 d . .
O24 O 0.3925(7) 0.2188(6) 0.6187(8) 0.036(4) Uani 1 d . .
O25 O 0.6241(8) 0.2828(7) 0.6344(9) 0.046(5) Uani 1 d . .
O26 O 0.5011(7) 0.2831(5) 0.6548(8) 0.032(4) Uani 1 d . .
O27 O 0.6196(7) 0.2704(5) 0.7550(8) 0.035(4) Uani 1 d . .
O28 O 0.5206(7) 0.1988(5) 0.7230(8) 0.034(4) Uani 1 d . .
O29 O 0.3830(7) 0.3186(6) 0.6721(9) 0.042(5) Uani 1 d . .
O30 O 0.3899(7) 0.2225(6) 0.7322(7) 0.034(4) Uani 1 d . .
O31 O 0.5035(6) 0.2853(6) 0.7738(8) 0.032(4) Uani 1 d . .
O32 O 0.6324(8) 0.2873(6) 0.8781(8) 0.044(5) Uani 1 d . .
O33 O 0.5323(6) 0.2042(5) 0.8511(7) 0.026(4) Uani 1 d . .
O34 O 0.4925(8) 0.2019(6) 0.9506(8) 0.042(4) Uani 1 d . .
O35 O 0.4669(7) 0.1130(5) 0.8813(7) 0.029(4) Uani 1 d . .
O36 O 0.6346(7) 0.1921(6) 0.9701(7) 0.031(4) Uani 1 d . .
O37 O 0.5735(6) 0.1126(5) 0.9913(7) 0.028(4) Uani 1 d . .
O38 O 0.7332(8) 0.1815(7) 1.0521(9) 0.054(6) Uani 1 d . .
O39 O 0.6239(8) 0.0232(6) 1.0961(8) 0.037(4) Uani 1 d . .
O40 O 0.6106(9) 0.0736(6) 1.1710(10) 0.048(5) Uani 1 d . .
O41 O 0.2160(7) -0.0669(6) 0.7613(9) 0.044(5) Uani 1 d . .
O42 O 0.2697(6) 0.0348(5) 0.7903(7) 0.025(4) Uani 1 d . .
O43 O 0.1741(6) 0.0218(5) 0.6788(7) 0.028(4) Uani 1 d . .
O44 O 0.0891(7) -0.0198(6) 0.7314(8) 0.037(4) Uani 1 d . .
O45 O 0.1891(7) -0.0038(5) 0.8482(8) 0.033(4) Uani 1 d . .
O46 O 0.1300(7) 0.0764(5) 0.7514(7) 0.027(4) Uani 1 d . .
O47 O 0.1115(7) 0.0837(6) 0.5669(8) 0.042(5) Uani 1 d . .
O48 O 0.2106(6) 0.1194(5) 0.6839(8) 0.030(4) Uani 1 d . .
O49 O 0.0414(7) 0.0489(6) 0.6408(8) 0.042(5) Uani 1 d . .
O50 O 0.0781(7) 0.1521(6) 0.6479(8) 0.037(4) Uani 1 d . .
O51 O -0.0532(8) -0.0027(6) 0.6781(10) 0.055(6) Uani 1 d . .
O52 O -0.0185(7) 0.1030(6) 0.7100(9) 0.042(5) Uani 1 d . .
O53 O 0.0319(7) 0.0323(6) 0.8002(8) 0.034(4) Uani 1 d . U
O54 O 0.0575(9) 0.2618(6) 0.6206(9) 0.054(5) Uani 1 d . .
O55 O -0.0130(7) 0.2023(5) 0.6829(8) 0.031(4) Uani 1 d . .
O56 O 0.1741(7) 0.2178(6) 0.7148(7) 0.030(4) Uani 1 d . .
O57 O 0.0813(6) 0.2739(5) 0.7491(7) 0.027(4) Uani 1 d . .
O58 O 0.0977(7) 0.1748(5) 0.7811(8) 0.032(4) Uani 1 d . .
O59 O -0.1139(8) 0.1707(7) 0.7286(10) 0.055(6) Uani 1 d . .
O60 O 0.0051(7) 0.2274(6) 0.8060(9) 0.042(5) Uani 1 d . .
O61 O -0.0006(7) 0.1224(6) 0.8245(8) 0.035(4) Uani 1 d . .
O62 O 0.0927(9) 0.3102(6) 0.8696(10) 0.057(6) Uani 1 d . .
O63 O 0.1963(7) 0.2530(6) 0.8515(9) 0.046(5) Uani 1 d . .
O64 O 0.1183(7) 0.2046(6) 0.9092(8) 0.035(4) Uani 1 d . .
O65 O -0.0194(8) 0.0400(6) 0.8992(10) 0.052(5) Uani 1 d . U
O66 O 0.0856(8) 0.1132(6) 0.9501(9) 0.043(5) Uani 1 d . .
O67 O 0.1176(8) 0.0171(6) 0.9197(8) 0.036(4) Uani 1 d . .
O68 O 0.1495(7) 0.1013(5) 0.8756(8) 0.029(4) Uani 1 d . .
O69 O 0.1853(9) 0.1781(6) 1.0372(9) 0.051(5) Uani 1 d . .
O70 O 0.2537(7) 0.1726(6) 0.9548(8) 0.035(4) Uani 1 d . .
O71 O 0.2157(7) 0.0819(6) 0.9944(7) 0.034(4) Uani 1 d . .
O72 O 0.2543(8) -0.0201(6) 0.9852(8) 0.042(4) Uani 1 d . .
O73 O 0.2884(7) 0.0616(5) 0.9201(7) 0.029(4) Uani 1 d . .
O74 O 0.3435(7) 0.1234(5) 0.7779(7) 0.027(4) Uani 1 d . .
C1 C 0.6736(10) 0.1670(8) 1.0192(11) 0.024(5) Uani 1 d . U
C2 C 0.6427(12) 0.1164(9) 1.0330(12) 0.040(6) Uani 1 d . U
H2 H 0.6682 0.0862 1.0259 0.048 Uiso 1 calc R .
C3 C 0.6492(14) 0.1159(10) 1.0994(14) 0.059(9) Uani 1 d . .
H3A H 0.6227 0.1455 1.1052 0.071 Uiso 1 calc R .
H3B H 0.6975 0.1224 1.1262 0.071 Uiso 1 calc R .
C4 C 0.6267(10) 0.0672(9) 1.1243(12) 0.029(6) Uani 1 d . .
O1W O 0.2971(8) -0.0408(6) 0.6889(8) 0.039(4) Uiso 1 d . .
O2W O 0.2433(7) 0.0414(6) 0.5868(8) 0.032(4) Uiso 1 d . .
O3W O 0.4006(6) 0.0216(5) 0.7977(7) 0.022(3) Uiso 1 d . .
O4W O 0.4527(7) 0.0608(6) 0.9835(8) 0.036(4) Uiso 1 d . .
O5W O 0.3566(7) 0.1522(6) 0.9158(8) 0.033(4) Uiso 1 d . .
O6W O 0.2766(8) 0.2911(6) 0.7093(9) 0.047(5) Uiso 1 d . .
O7W O 0.3031(7) 0.2245(6) 0.8196(8) 0.036(4) Uiso 1 d . .
O8W O 0.2153(8) 0.2207(7) 0.6046(9) 0.053(5) Uiso 1 d . .
O9W O 0.4308(13) -0.0853(10) 0.7060(15) 0.117(9) Uiso 1 d . .
O10W O 0.3069(18) 0.3462(14) 0.870(2) 0.061(11) Uiso 0.50 d . .
O11W O 0.9958(18) 0.3571(15) 0.686(2) 0.063(11) Uiso 0.50 d . .
O12W O 0.586(2) -0.1834(16) 0.720(2) 0.077(13) Uiso 0.50 d . .
O13W O 0.8733(19) 0.2695(15) 0.614(2) 0.065(11) Uiso 0.50 d . .
O14W O 0.298(2) 0.2822(16) 0.979(2) 0.073(12) Uiso 0.50 d . .
O15W O 0.638(3) 0.376(2) 0.961(3) 0.12(2) Uiso 0.50 d . .
O16W O 0.298(3) -0.102(2) 0.583(3) 0.117(19) Uiso 0.50 d . .
O17W O 0.855(2) 0.1130(17) 0.830(2) 0.080(13) Uiso 0.50 d . .
O18W O 0.832(2) 0.0753(16) 0.635(2) 0.075(13) Uiso 0.50 d . .
O19W O 0.739(2) 0.8638(19) 0.835(3) 0.096(15) Uiso 0.50 d . .
O20W O 0.718(2) -0.0474(19) 0.688(3) 0.103 Uiso 0.50 d . .
O21W O 0.344(3) 0.188(2) 0.404(3) 0.14(2) Uiso 0.50 d . .
O22W O 0.102(2) -0.047(2) 1.018(3) 0.105(17) Uiso 0.50 d . .
O23W O 0.974(3) 0.406(2) 0.670(3) 0.119 Uiso 0.50 d . .
O24W O -0.011(3) 0.198(2) 0.500(3) 0.116 Uiso 0.50 d . .
Li1 Li 0.782(3) 0.852(2) 0.728(3) 0.088(19) Uiso 1 d . .

loop_
_atom_site_aniso_label
_atom_site_aniso_U_11
_atom_site_aniso_U_22
_atom_site_aniso_U_33
_atom_site_aniso_U_23
_atom_site_aniso_U_13
_atom_site_aniso_U_12
W1 0.0190(5) 0.0295(5) 0.0269(6) 0.0016(4) 0.0088(4) 0.0000(4)
W2 0.0239(5) 0.0274(5) 0.0319(6) -0.0016(4) 0.0133(4) 0.0007(4)
W3 0.0257(5) 0.0409(6) 0.0335(7) 0.0006(5) 0.0187(4) -0.0021(4)
W4 0.0289(5) 0.0341(5) 0.0230(6) -0.0025(4) 0.0129(4) -0.0039(4)
W5 0.0346(6) 0.0461(6) 0.0245(6) 0.0017(5) 0.0169(4) -0.0056(4)
W6 0.0259(5) 0.0390(6) 0.0220(6) 0.0063(4) 0.0079(4) -0.0014(4)
W7 0.0305(5) 0.0367(6) 0.0325(7) 0.0076(5) 0.0177(4) -0.0060(4)
W8 0.0267(5) 0.0251(5) 0.0340(6) 0.0094(4) 0.0129(4) 0.0011(4)
W9 0.0267(5) 0.0241(5) 0.0287(6) 0.0020(4) 0.0114(4) -0.0050(4)
W10 0.0212(5) 0.0247(5) 0.0212(5) 0.0012(4) 0.0085(4) -0.0036(4)
W11 0.0205(5) 0.0237(5) 0.0356(6) 0.0007(4) 0.0121(4) -0.0013(4)
W12 0.0197(5) 0.0320(5) 0.0303(6) 0.0013(4) 0.0030(4) -0.0006(4)
W13 0.0191(5) 0.0326(6) 0.0578(8) 0.0012(5) 0.0124(5) -0.0030(4)
W14 0.0224(5) 0.0313(5) 0.0408(7) 0.0085(5) 0.0082(4) 0.0046(4)
W15 0.0224(5) 0.0354(6) 0.0634(9) 0.0074(5) 0.0188(5) 0.0066(4)
W16 0.0351(6) 0.0288(5) 0.0467(8) 0.0043(5) 0.0216(5) 0.0059(4)
W17 0.0334(6) 0.0407(6) 0.0637(9) 0.0130(6) 0.0339(6) 0.0064(5)
W18 0.0426(6) 0.0376(6) 0.0411(7) 0.0052(5) 0.0293(5) 0.0126(5)
W19 0.0310(5) 0.0295(5) 0.0386(7) 0.0081(5) 0.0238(5) 0.0061(4)
Dy1 0.0214(5) 0.0277(6) 0.0234(7) -0.0003(5) 0.0073(4) 0.0003(4)
Dy2 0.0189(5) 0.0252(5) 0.0217(6) 0.0031(5) 0.0092(4) 0.0004(4)
Dy3 0.0216(5) 0.0254(6) 0.0294(7) 0.0056(5) 0.0088(5) 0.0013(4)
As1 0.0197(11) 0.0218(11) 0.0218(14) 0.0023(10) 0.0082(9) -0.0013(9)
As2 0.0191(11) 0.0228(12) 0.0314(15) 0.0018(10) 0.0114(10) 0.0034(9)
K1 0.074(5) 0.079(5) 0.074(6) -0.008(4) 0.020(4) -0.021(4)
K2 0.158(8) 0.091(6) 0.070(7) -0.009(5) 0.045(6) -0.004(6)
O1 0.029(8) 0.028(9) 0.053(13) -0.002(8) 0.021(8) 0.002(7)
O2 0.024(8) 0.041(9) 0.033(11) 0.008(8) 0.019(7) 0.007(7)
O3 0.023(8) 0.033(9) 0.043(12) 0.007(8) 0.009(7) 0.007(7)
O4 0.019(8) 0.026(8) 0.040(11) 0.012(7) 0.010(7) -0.001(6)
O5 0.026(8) 0.038(9) 0.025(10) 0.009(7) 0.016(7) 0.002(7)
O6 0.027(8) 0.018(7) 0.021(9) 0.007(6) 0.016(6) 0.002(6)
O7 0.031(9) 0.028(9) 0.063(14) 0.006(9) 0.013(8) 0.012(7)
O8 0.033(9) 0.061(11) 0.014(10) 0.000(8) 0.012(7) 0.002(8)
O9 0.030(9) 0.045(10) 0.029(11) -0.002(8) 0.015(7) 0.006(7)
O10 0.015(8) 0.038(9) 0.051(12) -0.014(8) 0.011(7) 0.000(7)
O11 0.040(10) 0.053(11) 0.063(14) -0.001(10) 0.037(9) 0.007(8)
O12 0.033(9) 0.053(10) 0.029(11) 0.002(8) 0.024(7) -0.011(7)
O13 0.032(9) 0.028(9) 0.073(14) 0.010(9) 0.036(9) 0.009(7)
O14 0.037(9) 0.054(11) 0.023(10) -0.011(8) 0.007(7) -0.017(8)
O15 0.029(8) 0.027(8) 0.024(10) 0.014(7) 0.008(7) 0.021(6)
O16 0.030(8) 0.042(9) 0.034(11) -0.002(8) 0.024(7) -0.006(7)
O17 0.022(8) 0.049(10) 0.035(11) -0.003(8) 0.020(7) -0.001(7)
O18 0.030(8) 0.041(9) 0.013(9) 0.000(7) 0.012(7) -0.001(7)
O19 0.055(11) 0.056(11) 0.051(13) -0.011(10) 0.038(10) -0.018(9)
O20 0.045(10) 0.036(9) 0.021(10) 0.006(7) 0.009(7) -0.005(7)
O21 0.043(9) 0.027(8) 0.023(10) -0.007(7) 0.010(7) -0.017(7)
O22 0.042(10) 0.071(12) 0.036(12) 0.010(9) 0.024(8) -0.009(9)
O23 0.029(8) 0.019(8) 0.030(10) -0.006(7) 0.013(7) -0.004(6)
O24 0.037(9) 0.036(9) 0.031(11) 0.004(8) 0.011(8) 0.002(7)
O25 0.030(9) 0.065(12) 0.053(13) 0.005(10) 0.028(9) -0.004(8)
O26 0.024(8) 0.032(9) 0.038(11) 0.020(8) 0.011(7) -0.001(6)
O27 0.037(9) 0.028(9) 0.038(11) 0.006(8) 0.014(8) -0.011(7)
O28 0.020(8) 0.018(8) 0.058(13) 0.005(8) 0.008(7) -0.004(6)
O29 0.024(9) 0.030(9) 0.068(14) 0.017(9) 0.012(8) 0.004(7)
O30 0.025(8) 0.049(10) 0.024(10) 0.002(8) 0.006(7) 0.001(7)
O31 0.015(8) 0.045(10) 0.040(11) 0.002(8) 0.014(7) -0.001(7)
O32 0.059(11) 0.029(9) 0.035(12) 0.007(8) 0.008(9) -0.006(8)
O33 0.016(7) 0.030(8) 0.025(10) 0.011(7) 0.001(6) 0.003(6)
O34 0.053(11) 0.045(10) 0.036(12) -0.017(9) 0.025(9) 0.002(8)
O35 0.032(9) 0.034(9) 0.028(10) 0.002(7) 0.019(7) 0.004(7)
O36 0.034(9) 0.035(9) 0.019(9) -0.002(7) 0.003(7) -0.012(7)
O37 0.018(8) 0.033(9) 0.020(9) 0.009(7) -0.009(6) -0.013(6)
O38 0.037(10) 0.060(12) 0.047(13) 0.019(10) -0.004(9) -0.031(8)
O39 0.047(10) 0.029(9) 0.035(11) 0.005(8) 0.016(8) 0.002(7)
O40 0.065(12) 0.033(10) 0.059(15) -0.004(9) 0.040(11) -0.006(8)
O41 0.026(9) 0.047(10) 0.060(14) -0.011(9) 0.017(8) -0.011(7)
O42 0.007(7) 0.030(8) 0.037(10) 0.003(7) 0.009(6) -0.005(6)
O43 0.020(8) 0.026(8) 0.028(10) 0.005(7) -0.001(7) 0.001(6)
O44 0.033(9) 0.029(9) 0.057(13) 0.001(8) 0.026(8) -0.011(7)
O45 0.024(8) 0.019(8) 0.064(13) 0.001(8) 0.027(8) -0.006(6)
O46 0.030(8) 0.032(9) 0.018(9) -0.001(7) 0.007(7) -0.010(6)
O47 0.029(9) 0.056(11) 0.038(12) 0.016(9) 0.009(8) 0.003(8)
O48 0.018(8) 0.027(8) 0.046(12) 0.000(8) 0.014(7) -0.006(6)
O49 0.027(9) 0.045(10) 0.048(13) -0.008(9) 0.008(8) -0.009(7)
O50 0.031(9) 0.039(10) 0.031(11) 0.010(8) 0.001(7) 0.008(7)
O51 0.033(10) 0.038(10) 0.096(18) -0.008(10) 0.027(10) -0.016(8)
O52 0.011(8) 0.042(10) 0.068(14) -0.001(9) 0.008(8) 0.005(7)
O53 0.021(6) 0.038(7) 0.050(8) 0.004(6) 0.021(6) -0.002(5)
O54 0.068(12) 0.039(10) 0.043(13) 0.021(9) 0.008(10) 0.015(9)
O55 0.030(9) 0.024(8) 0.040(11) 0.003(7) 0.014(7) 0.002(6)
O56 0.040(9) 0.035(9) 0.027(10) 0.000(7) 0.027(8) -0.014(7)
O57 0.022(8) 0.025(8) 0.034(11) -0.004(7) 0.011(7) -0.004(6)
O58 0.031(9) 0.023(8) 0.047(12) 0.002(8) 0.022(8) 0.004(6)
O59 0.025(9) 0.054(11) 0.087(17) 0.005(11) 0.022(9) 0.001(8)
O60 0.022(8) 0.057(11) 0.054(13) 0.011(9) 0.020(8) 0.012(7)
O61 0.027(8) 0.033(9) 0.048(12) 0.016(8) 0.020(8) 0.003(7)
O62 0.062(12) 0.036(10) 0.076(16) -0.007(10) 0.030(11) -0.007(9)
O63 0.024(9) 0.064(12) 0.046(13) 0.016(9) 0.010(8) 0.002(8)
O64 0.025(8) 0.045(10) 0.049(12) 0.006(8) 0.028(8) 0.008(7)
O65 0.044(9) 0.055(10) 0.084(13) 0.017(9) 0.055(9) 0.017(8)
O66 0.046(10) 0.044(10) 0.056(13) 0.016(9) 0.040(9) 0.012(8)
O67 0.043(10) 0.029(9) 0.058(13) 0.002(8) 0.042(9) 0.008(7)
O68 0.035(9) 0.023(8) 0.037(11) 0.015(7) 0.024(7) 0.002(6)
O69 0.085(13) 0.047(11) 0.038(12) 0.003(9) 0.043(10) 0.028(10)
O70 0.035(9) 0.042(9) 0.044(12) 0.000(8) 0.032(8) 0.003(7)
O71 0.047(10) 0.039(9) 0.024(10) 0.015(8) 0.022(8) 0.022(7)
O72 0.063(11) 0.039(10) 0.035(12) 0.016(8) 0.032(9) 0.020(8)
O73 0.035(9) 0.030(9) 0.029(10) 0.007(7) 0.019(7) 0.001(7)
O74 0.027(8) 0.028(8) 0.033(10) 0.021(7) 0.019(7) 0.005(6)
C1 0.024(5) 0.024(5) 0.024(5) 0.0000(10) 0.009(2) -0.0002(10)
C2 0.041(9) 0.038(9) 0.032(10) 0.007(8) 0.004(7) -0.007(8)
C3 0.07(2) 0.048(17) 0.05(2) 0.008(14) 0.008(15) -0.042(14)
C4 0.019(12) 0.036(14) 0.031(16) 0.002(12) 0.009(10) 0.010(10)

loop_
_atom_type_symbol
_atom_type_description
_atom_type_scat_dispersion_real
_atom_type_scat_dispersion_imag
_atom_type_scat_source
C C 0.0033 0.0016 'International Tables Vol C Tables 4.2.6.8 and 6.1.1.4'
H H 0.0000 0.0000 'International Tables Vol C Tables 4.2.6.8 and 6.1.1.4'
O O 0.0106 0.0060 'International Tables Vol C Tables 4.2.6.8 and 6.1.1.4'
As As 0.0499 2.0058 'International Tables Vol C Tables 4.2.6.8 and 6.1.1.4'
Dy Dy -0.1892 4.4098 'International Tables Vol C Tables 4.2.6.8 and 6.1.1.4'
W W -0.8490 6.8722 'International Tables Vol C Tables 4.2.6.8 and 6.1.1.4'
K K 0.2009 0.2494 'International Tables Vol C Tables 4.2.6.8 and 6.1.1.4'
Li Li -0.0003 0.0001 'International Tables Vol C Tables 4.2.6.8 and 6.1.1.4'

loop_
_geom_angle_atom_site_label_1
_geom_angle_atom_site_label_2
_geom_angle_atom_site_label_3
_geom_angle
_geom_angle_site_symmetry_1
_geom_angle_site_symmetry_3
K1 W1 K8 119.4(3) . .
K1 W1 K10 116.5(3) . 3_656
K1 W1 K21 48.2(7) . .
K10 W1 K8 66.9(4) 3_656 .
K10 W1 K21 109.3(6) 3_656 .
K21 W1 K8 165.1(7) . .
O1 W1 K1 50.4(5) . .
O1 W1 K8 90.9(6) . .
O1 W1 K10 67.3(5) . 3_656
O1 W1 K21 74.6(8) . .
O1 W1 O2 102.5(6) . .
O1 W1 O3 97.2(7) . .
O1 W1 O4 98.5(6) . .
O1 W1 O5 102.8(7) . .
O1 W1 O6 169.2(6) . .
O2 W1 K1 152.6(4) . .
O2 W1 K8 57.0(5) . .
O2 W1 K10 36.1(5) . 3_656
O2 W1 K21 128.8(7) . .
O2 W1 O3 86.3(6) . .
O2 W1 O4 157.1(6) . .
O2 W1 O6 73.4(5) . .
O3 W1 K1 92.5(4) . .
O3 W1 K8 143.3(5) . .
O3 W1 K10 83.4(5) . 3_656
O3 W1 K21 45.1(8) . .
O3 W1 O6 72.8(5) . .
O4 W1 K1 48.3(4) . .
O4 W1 K8 132.0(5) . .
O4 W1 K10 158.2(5) . 3_656
O4 W1 K21 49.5(7) . .
O4 W1 O3 82.2(6) . .
O4 W1 O6 84.3(5) . .
O5 W1 K1 95.7(5) . .
O5 W1 K8 43.2(5) . .
O5 W1 K10 109.7(5) . 3_656
O5 W1 K21 136.0(7) . .
O5 W1 O2 95.0(6) . .
O5 W1 O3 159.1(6) . .
O5 W1 O4 89.0(6) . .
O5 W1 O6 87.6(6) . .
O6 W1 K1 132.2(3) . .
O6 W1 K8 94.9(4) . .
O6 W1 K10 106.8(4) . 3_656
O6 W1 K21 99.9(7) . .
K2 W2 K8 118.9(3) . .
K2 W2 K10 110.9(3) . 3_656
K2 W2 K12 60.1(4) . 1_545
K2 W2 K15 46.8(4) . .
K8 W2 K15 164.9(4) . .
K10 W2 K8 66.3(4) 3_656 .
K10 W2 K15 111.6(5) 3_656 .
K12 W2 K8 70.1(4) 1_545 .
K12 W2 K10 60.2(4) 1_545 3_656
K12 W2 K15 95.7(5) 1_545 .
O2 W2 K2 146.4(4) . .
O2 W2 K8 56.4(5) . .
O2 W2 K10 35.5(5) . 3_656
O2 W2 K12 90.4(5) . 1_545
O2 W2 K15 131.1(6) . .
O2 W2 O6 75.0(5) . .
O2 W2 O9 82.6(6) . .
O6 W2 K2 135.8(4) . .
O6 W2 K8 95.8(4) . .
O6 W2 K10 107.8(4) . 3_656
O6 W2 K12 163.9(5) . 1_545
O6 W2 K15 99.0(5) . .
O7 W2 K2 49.3(6) . .
O7 W2 K8 90.0(7) . .
O7 W2 K10 62.6(6) . 3_656
O7 W2 K12 20.6(7) . 1_545
O7 W2 K15 76.4(7) . .
O7 W2 O2 97.5(7) . .
O7 W2 O6 165.6(6) . .
O7 W2 O8 104.4(8) . .
O7 W2 O9 95.2(7) . .
O7 W2 O10 100.6(7) . .
O8 W2 K2 100.2(5) . .
O8 W2 K8 40.6(5) . .
O8 W2 K10 106.7(6) . 3_656
O8 W2 K12 85.5(6) . 1_545
O8 W2 K15 136.3(6) . .
O8 W2 O2 92.5(6) . .
O8 W2 O6 88.4(6) . .
O8 W2 O9 160.3(7) . .
O8 W2 O10 94.1(7) . .
O9 W2 K2 94.2(5) . .
O9 W2 K8 139.0(5) . .
O9 W2 K10 80.2(5) . 3_656
O9 W2 K12 113.5(5) . 1_545
O9 W2 K15 50.6(6) . .
O9 W2 O6 71.8(5) . .
O10 W2 K2 51.6(5) . .
O10 W2 K8 134.5(5) . .
O10 W2 K10 155.7(5) . 3_656
O10 W2 K12 110.5(6) . 1_545
O10 W2 K15 44.6(6) . .
O10 W2 O2 158.6(6) . .
O10 W2 O6 84.8(6) . .
O10 W2 O9 84.3(6) . .
K11 W3 K21 52.0(7) . .
K14 W3 K11 73.3(5) . .
K14 W3 K21 122.4(7) . .
O3 W3 K11 93.0(5) . .
O3 W3 K14 145.8(6) . .
O3 W3 K21 42.7(8) . .
O3 W3 O6 74.3(5) . .
O3 W3 O13 86.0(7) . .
O6 W3 K11 135.8(4) . .
O6 W3 K14 136.7(5) . .
O6 W3 K21 98.5(7) . .
O9 W3 K11 150.3(5) . .
O9 W3 K14 86.3(6) . .
O9 W3 K21 133.0(8) . .
O9 W3 O3 92.0(7) . .
O9 W3 O6 73.7(5) . .
O9 W3 O12 90.0(7) . .
O9 W3 O13 158.0(6) . .
O11 W3 K11 48.3(6) . .
O11 W3 K14 49.0(7) . .
O11 W3 K21 78.7(8) . .
O11 W3 O3 98.5(8) . .
O11 W3 O6 171.2(7) . .
O11 W3 O9 101.9(7) . .
O11 W3 O12 101.9(8) . .
O11 W3 O13 100.0(7) . .
O12 W3 K11 95.7(5) . .
O12 W3 K14 55.5(6) . .
O12 W3 K21 136.4(7) . .
O12 W3 O3 158.7(6) . .
O12 W3 O6 85.9(5) . .
O12 W3 O13 84.2(7) . .
O13 W3 K11 51.7(5) . .
O13 W3 K14 107.4(6) . .
O13 W3 K21 53.5(7) . .
O13 W3 O6 84.7(5) . .
K2 W4 K15 48.2(4) . .
O10 W4 K2 52.5(4) . .
O10 W4 K15 49.8(7) . .
O10 W4 O16 86.7(7) . .
O10 W4 O17 157.9(6) . .
O10 W4 O18 84.2(5) . .
O14 W4 K2 49.2(5) . .
O14 W4 K15 75.6(6) . .
O14 W4 O10 101.5(7) . .
O14 W4 O15 103.6(7) . .
O14 W4 O16 95.9(7) . .
O14 W4 O17 98.6(7) . .
O14 W4 O18 166.9(7) . .
O15 W4 K2 102.9(4) . .
O15 W4 K15 143.2(6) . .
O15 W4 O10 96.1(7) . .
O15 W4 O16 159.3(6) . .
O15 W4 O17 87.9(6) . .
O15 W4 O18 87.4(6) . .
O16 W4 K2 95.0(4) . .
O16 W4 K15 49.0(6) . .
O16 W4 O18 72.5(5) . .
O17 W4 K2 147.5(5) . .
O17 W4 K15 128.9(6) . .
O17 W4 O16 82.3(6) . .
O17 W4 O18 74.3(5) . .
O18 W4 K2 135.9(4) . .
O18 W4 K15 100.0(5) . .
K6 W5 K14 70.1(4) . .
K6 W5 K15 111.6(5) . 3_656
K15 W5 K14 80.7(5) 3_656 .
O12 W5 K6 90.7(5) . .
O12 W5 K14 47.1(6) . .
O12 W5 K15 112.0(6) . 3_656
O12 W5 O18 82.9(5) . .
O12 W5 O21 82.6(6) . .
O16 W5 K6 148.1(5) . .
O16 W5 K14 87.0(5) . .
O16 W5 K15 40.5(6) . 3_656
O16 W5 O12 89.2(6) . .
O16 W5 O18 74.4(6) . .
O16 W5 O20 93.9(6) . .
O16 W5 O21 159.6(7) . .
O18 W5 K6 137.2(4) . .
O18 W5 K14 127.1(5) . .
O18 W5 K15 110.0(5) . 3_656
O19 W5 K6 48.5(6) . .
O19 W5 K14 56.2(7) . .
O19 W5 K15 63.7(7) . 3_656
O19 W5 O12 101.8(7) . .
O19 W5 O16 100.5(7) . .
O19 W5 O18 173.1(6) . .
O19 W5 O20 101.8(8) . .
O19 W5 O21 99.4(7) . .
O20 W5 K6 99.2(5) . .
O20 W5 K14 157.6(6) . .
O20 W5 K15 85.5(6) . 3_656
O20 W5 O12 155.2(7) . .
O20 W5 O18 74.3(6) . .
O20 W5 O21 86.1(6) . .
O21 W5 K6 51.1(5) . .
O21 W5 K14 100.7(6) . .
O21 W5 K15 159.0(6) . 3_656
O21 W5 O18 86.1(6) . .
K13 W6 K1 40.4(3) 4_565 4_565
O17 W6 K1 121.7(5) . 4_565
O17 W6 K13 133.5(6) . 4_565
O17 W6 O18 73.2(5) . .
O17 W6 O20 82.5(6) . .
O18 W6 K1 140.2(4) . 4_565
O18 W6 K13 101.1(5) . 4_565
O20 W6 K1 74.4(4) . 4_565
O20 W6 K13 53.2(5) . 4_565
O20 W6 O18 71.4(5) . .
O22 W6 K1 32.9(5) . 4_565
O22 W6 K13 73.2(6) . 4_565
O22 W6 O17 99.4(7) . .
O22 W6 O18 163.8(7) . .
O22 W6 O20 93.6(7) . .
O22 W6 O23 105.5(7) . .
O22 W6 O24 101.1(7) . .
O23 W6 K1 123.9(4) . 4_565
O23 W6 K13 135.2(5) . 4_565
O23 W6 O17 91.3(6) . .
O23 W6 O18 89.3(6) . .
O23 W6 O20 160.7(6) . .
O23 W6 O24 93.9(7) . .
O24 W6 K1 73.2(5) . 4_565
O24 W6 K13 45.2(6) . 4_565
O24 W6 O17 156.7(6) . .
O24 W6 O18 84.2(5) . .
O24 W6 O20 85.2(6) . .
K6 W7 K11 62.7(4) . .
O13 W7 K6 93.6(6) . .
O13 W7 K11 52.8(5) . .
O13 W7 O27 85.2(7) . .
O13 W7 O28 83.1(6) . .
O21 W7 K6 48.6(5) . .
O21 W7 K11 97.0(6) . .
O21 W7 O13 88.9(7) . .
O21 W7 O26 92.4(7) . .
O21 W7 O27 161.6(6) . .
O21 W7 O28 89.0(6) . .
O25 W7 K6 52.7(7) . .
O25 W7 K11 48.7(6) . .
O25 W7 O13 101.4(7) . .
O25 W7 O21 101.1(8) . .
O25 W7 O26 101.8(7) . .
O25 W7 O27 97.2(7) . .
O25 W7 O28 169.0(7) . .
O26 W7 K6 105.2(5) . .
O26 W7 K11 150.2(5) . .
O26 W7 O13 156.1(6) . .
O26 W7 O27 86.1(7) . .
O26 W7 O28 73.0(5) . .
O27 W7 K6 149.1(5) . .
O27 W7 K11 93.3(5) . .
O27 W7 O28 73.0(5) . .
O28 W7 K6 137.6(4) . .
O28 W7 K11 135.1(4) . .
K4 W8 K13 157.5(4) . 4_565
O24 W8 K4 142.4(5) . .
O24 W8 K13 47.4(6) . 4_565
O24 W8 O26 84.6(7) . .
O24 W8 O28 84.3(6) . .
O24 W8 O31 157.5(6) . .
O26 W8 K4 132.5(5) . .
O26 W8 K13 50.6(5) . 4_565
O26 W8 O28 72.5(5) . .
O28 W8 K4 99.8(5) . .
O28 W8 K13 101.7(5) . 4_565
O29 W8 K4 83.3(6) . .
O29 W8 K13 74.3(7) . 4_565
O29 W8 O24 101.7(7) . .
O29 W8 O26 95.2(7) . .
O29 W8 O28 166.0(6) . .
O29 W8 O30 103.8(7) . .
O29 W8 O31 99.0(7) . .
O30 W8 K4 53.3(5) . .
O30 W8 K13 133.3(6) . 4_565
O30 W8 O24 89.7(7) . .
O30 W8 O26 160.9(6) . .
O30 W8 O28 88.8(6) . .
O30 W8 O31 93.7(7) . .
O31 W8 K4 48.9(5) . .
O31 W8 K13 133.0(5) . 4_565
O31 W8 O26 85.0(6) . .
O31 W8 O28 73.6(6) . .
K1 W9 K4 118.0(2) . .
O4 W9 K1 51.4(5) . .
O4 W9 K4 136.5(5) . .
O4 W9 O28 86.9(6) . .
O4 W9 O31 159.6(6) . .
O4 W9 O33 87.6(6) . .
O27 W9 K1 96.4(5) . .
O27 W9 K4 132.1(5) . .
O27 W9 O4 90.6(6) . .
O27 W9 O28 76.5(6) . .
O27 W9 O31 88.8(6) . .
O27 W9 O33 158.3(6) . .
O28 W9 K1 137.9(3) . .
O28 W9 K4 95.0(4) . .
O31 W9 K1 148.9(5) . .
O31 W9 K4 44.5(5) . .
O31 W9 O28 73.2(6) . .
O31 W9 O33 85.4(6) . .
O32 W9 K1 47.8(5) . .
O32 W9 K4 83.6(6) . .
O32 W9 O4 99.1(7) . .
O32 W9 O27 99.0(7) . .
O32 W9 O28 172.7(6) . .
O32 W9 O31 101.1(7) . .
O32 W9 O33 102.6(7) . .
O33 W9 K1 99.4(4) . .
O33 W9 K4 50.0(4) . .
O33 W9 O28 81.7(6) . .
K4 W10 K8 159.2(3) . .
K4 W10 K9 78.6(3) . 1_556
K8 W10 K9 100.9(4) . 1_556
O5 W10 K4 132.9(4) . .
O5 W10 K8 49.0(5) . .
O5 W10 K9 148.4(5) . 1_556
O33 W10 K4 52.1(5) . .
O33 W10 K8 126.5(5) . .
O33 W10 K9 130.5(5) . 1_556
O33 W10 O5 81.1(6) . .
O33 W10 O36 84.6(6) . .
O33 W10 O37 157.0(6) . .
O34 W10 K4 45.6(6) . .
O34 W10 K8 136.4(6) . .
O34 W10 K9 35.5(6) . 1_556
O34 W10 O5 171.4(6) . .
O34 W10 O33 95.7(7) . .
O34 W10 O35 100.7(7) . .
O34 W10 O36 93.0(7) . .
O34 W10 O37 97.3(8) . .
O35 W10 K4 98.1(5) . .
O35 W10 K8 61.4(5) . .
O35 W10 K9 83.5(6) . 1_556
O35 W10 O5 87.9(6) . .
O35 W10 O33 105.5(6) . .
O35 W10 O36 162.0(6) . .
O35 W10 O37 90.6(6) . .
O36 W10 K4 99.9(4) . .
O36 W10 K8 100.6(5) . .
O36 W10 K9 101.4(5) . 1_556
O36 W10 O5 78.8(6) . .
O37 W10 K4 142.8(5) . .
O37 W10 K8 48.0(5) . .
O37 W10 K9 66.5(5) . 1_556
O37 W10 O5 83.2(6) . .
O37 W10 O36 75.8(5) . .
Dy1 W11 K3 176.45(18) . .
Dy1 W11 K19 73.0(6) . .
K3 W11 K19 105.9(6) . .
O41 W11 Dy1 94.5(6) . .
O41 W11 K3 82.0(6) . .
O41 W11 K19 67.4(9) . .
O41 W11 O42 102.8(6) . .
O41 W11 O43 99.6(8) . .
O41 W11 O44 96.8(6) . .
O41 W11 O45 101.4(8) . .
O41 W11 O46 167.0(6) . .
O42 W11 Dy1 39.1(5) . .
O42 W11 K3 141.2(5) . .
O42 W11 K19 111.5(8) . .
O42 W11 O43 83.5(6) . .
O42 W11 O44 159.2(6) . .
O42 W11 O46 86.9(5) . .
O43 W11 Dy1 46.6(4) . .
O43 W11 K3 134.3(4) . .
O43 W11 K19 39.2(7) . .
O43 W11 O46 72.6(5) . .
O44 W11 Dy1 132.9(5) . .
O44 W11 K3 48.5(5) . .
O44 W11 K19 69.7(8) . .
O44 W11 O43 86.4(6) . .
O44 W11 O46 72.8(5) . .
O45 W11 Dy1 131.9(4) . .
O45 W11 K3 49.0(4) . .
O45 W11 K19 154.7(7) . .
O45 W11 O42 92.9(6) . .
O45 W11 O43 158.9(6) . .
O45 W11 O44 90.1(7) . .
O45 W11 O46 86.5(6) . .
O46 W11 Dy1 87.5(3) . .
O46 W11 K3 96.0(4) . .
O46 W11 K19 101.1(7) . .
Dy1 W12 K17 172.6(6) . .
Dy1 W12 K18 104.7(5) . .
Dy1 W12 K19 74.3(6) . .
K17 W12 K18 69.3(8) . .
K19 W12 K17 103.2(8) . .
K19 W12 K18 109.3(9) . .
O43 W12 Dy1 46.9(4) . .
O43 W12 K17 134.9(6) . .
O43 W12 K18 137.5(8) . .
O43 W12 K19 41.5(8) . .
O43 W12 O46 72.6(6) . .
O46 W12 Dy1 87.8(3) . .
O46 W12 K17 99.6(7) . .
O46 W12 K18 146.9(7) . .
O46 W12 K19 103.6(8) . .
O47 W12 Dy1 93.4(5) . .
O47 W12 K17 79.2(7) . .
O47 W12 K18 44.7(8) . .
O47 W12 K19 64.7(9) . .
O47 W12 O43 99.0(7) . .
O47 W12 O46 167.2(6) . .
O47 W12 O48 102.9(7) . .
O47 W12 O49 97.0(7) . .
O47 W12 O50 102.2(7) . .
O48 W12 Dy1 39.8(4) . .
O48 W12 K17 140.6(6) . .
O48 W12 K18 84.6(7) . .
O48 W12 K19 113.3(7) . .
O48 W12 O43 84.1(6) . .
O48 W12 O46 86.2(6) . .
O48 W12 O49 158.6(7) . .
O48 W12 O50 92.9(6) . .
O49 W12 Dy1 131.8(5) . .
O49 W12 K17 51.2(7) . .
O49 W12 K18 115.6(7) . .
O49 W12 K19 68.4(8) . .
O49 W12 O43 84.9(6) . .
O49 W12 O46 73.0(6) . .
O50 W12 Dy1 132.6(4) . .
O50 W12 K17 49.2(7) . .
O50 W12 K18 62.6(8) . .
O50 W12 K19 152.3(7) . .
O50 W12 O43 158.7(7) . .
O50 W12 O46 86.2(6) . .
O50 W12 O49 90.6(6) . .
K3 W13 K17 166.5(5) . .
K3 W13 K20 54.3(7) . 2_546
K20 W13 K17 116.3(8) 2_546 .
O44 W13 K3 48.2(5) . .
O44 W13 K17 132.8(7) . .
O44 W13 K20 39.9(7) . 2_546
O44 W13 O46 72.6(5) . .
O46 W13 K3 95.4(4) . .
O46 W13 K17 97.4(6) . .
O46 W13 K20 111.1(6) . 2_546
O49 W13 K3 132.0(5) . .
O49 W13 K17 49.2(7) . .
O49 W13 K20 86.1(8) . 2_546
O49 W13 O44 84.4(7) . .
O49 W13 O46 72.9(6) . .
O51 W13 K3 84.6(7) . .
O51 W13 K17 82.0(8) . .
O51 W13 K20 59.9(8) . 2_546
O51 W13 O44 99.5(7) . .
O51 W13 O46 168.7(7) . .
O51 W13 O49 98.7(8) . .
O51 W13 O52 101.1(7) . .
O51 W13 O53 102.4(8) . .
O52 W13 K3 135.6(6) . .
O52 W13 K17 49.9(8) . .
O52 W13 K20 160.0(7) . 2_546
O52 W13 O44 159.4(6) . .
O52 W13 O46 86.8(5) . .
O52 W13 O49 91.0(7) . .
O53 W13 K3 48.2(5) . .
O53 W13 K17 137.2(7) . .
O53 W13 K20 101.8(8) . 2_546
O53 W13 O44 89.0(7) . .
O53 W13 O46 85.7(5) . .
O53 W13 O49 158.6(6) . .
O53 W13 O52 88.0(7) . .
O50 W14 K7 146.6(5) . .
O50 W14 O55 83.5(6) . .
O50 W14 O58 85.7(6) . .
O54 W14 K7 77.6(6) . .
O54 W14 O50 100.4(8) . .
O54 W14 O55 98.1(7) . .
O54 W14 O56 105.0(8) . .
O54 W14 O57 98.7(8) . .
O54 W14 O58 168.8(7) . .
O55 W14 K7 130.0(5) . .
O55 W14 O58 73.0(5) . .
O56 W14 K7 61.3(5) . .
O56 W14 O50 87.8(6) . .
O56 W14 O55 156.5(6) . .
O56 W14 O57 95.8(6) . .
O56 W14 O58 84.6(6) . .
O57 W14 K7 47.7(5) . .
O57 W14 O50 159.0(7) . .
O57 W14 O55 85.1(6) . .
O57 W14 O58 74.1(6) . .
O58 W14 K7 102.6(4) . .
O52 W15 O58 86.1(5) . .
O55 W15 O52 85.5(7) . .
O55 W15 O58 74.5(6) . .
O55 W15 O61 156.8(6) . .
O59 W15 O52 97.8(7) . .
O59 W15 O55 100.8(8) . .
O59 W15 O58 173.7(7) . .
O59 W15 O60 102.5(7) . .
O59 W15 O61 100.2(8) . .
O60 W15 O52 159.5(6) . .
O60 W15 O55 93.7(7) . .
O60 W15 O58 74.0(6) . .
O60 W15 O61 91.4(7) . .
O61 W15 O52 82.0(7) . .
O61 W15 O58 85.2(6) . .
K7 W16 K6 131.7(3) . 4_566
O57 W16 K6 149.1(5) . 4_566
O57 W16 K7 45.7(4) . .
O57 W16 O58 74.4(6) . .
O57 W16 O60 82.8(6) . .
O58 W16 K6 126.0(5) . 4_566
O58 W16 K7 101.1(5) . .
O60 W16 K6 82.9(5) . 4_566
O60 W16 K7 126.4(5) . .
O60 W16 O58 72.1(6) . .
O62 W16 K6 55.4(7) . 4_566
O62 W16 K7 82.3(7) . .
O62 W16 O57 98.5(8) . .
O62 W16 O58 164.8(7) . .
O62 W16 O60 93.9(7) . .
O62 W16 O63 105.2(8) . .
O62 W16 O64 99.8(8) . .
O63 W16 K6 110.1(7) . 4_566
O63 W16 K7 55.6(6) . .
O63 W16 O57 91.5(7) . .
O63 W16 O58 88.6(7) . .
O63 W16 O60 160.7(7) . .
O63 W16 O64 95.9(7) . .
O64 W16 K6 44.7(5) . 4_566
O64 W16 K7 150.3(5) . .
O64 W16 O57 157.6(6) . .
O64 W16 O58 84.7(6) . .
O64 W16 O60 83.2(6) . .
O53 W17 K3 47.1(5) . .
O53 W17 O68 86.2(5) . .
O61 W17 K3 127.2(5) . .
O61 W17 O53 80.7(7) . .
O61 W17 O68 86.6(5) . .
O65 W17 K3 84.6(6) . .
O65 W17 O53 100.7(8) . .
O65 W17 O61 100.8(7) . .
O65 W17 O66 100.4(8) . .
O65 W17 O67 100.7(7) . .
O65 W17 O68 170.5(8) . .
O66 W17 K3 138.4(5) . .
O66 W17 O53 158.7(6) . .
O66 W17 O61 92.8(7) . .
O66 W17 O67 91.8(7) . .
O66 W17 O68 73.2(6) . .
O67 W17 K3 47.0(5) . .
O67 W17 O53 86.9(7) . .
O67 W17 O61 156.8(6) . .
O67 W17 O68 73.1(5) . .
O68 W17 K3 95.7(4) . .
K6 W18 K16 126.6(6) 4_566 1_556
O64 W18 K6 50.0(6) . 4_566
O64 W18 K16 154.9(7) . 1_556
O64 W18 O66 84.4(6) . .
O64 W18 O68 86.2(6) . .
O64 W18 O71 157.9(7) . .
O66 W18 K6 82.8(5) . 4_566
O66 W18 K16 120.7(7) . 1_556
O66 W18 O68 71.3(6) . .
O68 W18 K6 131.4(4) . 4_566
O68 W18 K16 102.1(6) . 1_556
O69 W18 K6 50.2(6) . 4_566
O69 W18 K16 79.0(8) . 1_556
O69 W18 O64 99.7(7) . .
O69 W18 O66 93.8(8) . .
O69 W18 O68 163.6(7) . .
O69 W18 O70 105.0(8) . .
O69 W18 O71 97.6(7) . .
O70 W18 K6 112.5(5) . 4_566
O70 W18 K16 60.5(7) . 1_556
O70 W18 O64 96.4(7) . .
O70 W18 O66 160.7(7) . .
O70 W18 O68 89.5(6) . .
O70 W18 O71 92.3(6) . .
O71 W18 K6 142.6(5) . 4_566
O71 W18 K16 43.3(7) . 1_556
O71 W18 O66 80.9(6) . .
O71 W18 O68 73.5(6) . .
K5 W19 K3 38.1(3) . .
K10 W19 K3 105.4(3) 1_556 .
K10 W19 K5 77.3(4) 1_556 .
K16 W19 K3 156.3(6) 1_556 .
K16 W19 K5 119.0(6) 1_556 .
K16 W19 K10 53.8(6) 1_556 1_556
O45 W19 K3 44.9(4) . .
O45 W19 K5 70.5(5) . .
O45 W19 K10 147.6(5) . 1_556
O45 W19 K16 149.6(7) . 1_556
O45 W19 O67 83.3(6) . .
O45 W19 O68 85.6(6) . .
O67 W19 K3 45.0(5) . .
O67 W19 K5 60.8(4) . .
O67 W19 K10 78.2(6) . 1_556
O67 W19 K16 127.0(7) . 1_556
O67 W19 O68 71.8(5) . .
O68 W19 K3 93.4(4) . .
O68 W19 K5 128.4(4) . .
O68 W19 K10 112.9(5) . 1_556
O68 W19 K16 104.9(7) . 1_556
O71 W19 K3 129.6(5) . .
O71 W19 K5 118.7(5) . .
O71 W19 K10 44.8(5) . 1_556
O71 W19 K16 46.1(7) . 1_556
O71 W19 O45 158.6(6) . .
O71 W19 O67 85.3(6) . .
O71 W19 O68 73.7(6) . .
O72 W19 K3 84.4(6) . .
O72 W19 K5 46.7(6) . .
O72 W19 K10 54.8(6) . 1_556
O72 W19 K16 74.2(8) . 1_556
O72 W19 O45 102.4(7) . .
O72 W19 O67 97.2(7) . .
O72 W19 O68 165.8(6) . .
O72 W19 O71 96.9(7) . .
O72 W19 O73 104.2(7) . .
O73 W19 K3 134.4(5) . .
O73 W19 K5 135.4(5) . .
O73 W19 K10 116.2(6) . 1_556
O73 W19 K16 62.8(8) . 1_556
O73 W19 O45 89.8(6) . .
O73 W19 O67 158.4(6) . .
O73 W19 O68 87.3(5) . .
O73 W19 O71 94.3(7) . .
W11 Dy1 Dy3 106.24(4) . .
W12 Dy1 W11 59.47(3) . .
W12 Dy1 Dy3 69.35(3) . .
O15 Dy1 W11 141.2(3) . .
O15 Dy1 W12 144.9(3) . .
O15 Dy1 Dy3 111.3(3) . .
O15 Dy1 O23 71.1(4) . .
O15 Dy1 O42 135.2(4) . .
O15 Dy1 O43 138.6(5) . .
O15 Dy1 O48 140.0(5) . .
O15 Dy1 O74 102.9(5) . .
O15 Dy1 O1W 73.5(5) . .
O15 Dy1 O2W 75.5(5) . .
O15 Dy1 O3W 70.1(5) . .
O23 Dy1 W11 147.5(3) . .
O23 Dy1 W12 91.5(3) . .
O23 Dy1 Dy3 44.9(3) . .
O42 Dy1 W11 29.8(3) . .
O42 Dy1 W12 77.8(3) . .
O42 Dy1 Dy3 94.2(3) . .
O42 Dy1 O23 138.2(5) . .
O42 Dy1 O43 62.8(5) . .
O42 Dy1 O48 82.3(5) . .
O42 Dy1 O74 72.4(5) . .
O42 Dy1 O1W 84.2(5) . .
O42 Dy1 O2W 136.2(5) . .
O42 Dy1 O3W 66.6(4) . .
O43 Dy1 W11 34.5(3) . .
O43 Dy1 W12 34.5(3) . .
O43 Dy1 Dy3 101.7(3) . .
O43 Dy1 O23 123.9(4) . .
O48 Dy1 W11 77.5(3) . .
O48 Dy1 W12 30.2(3) . .
O48 Dy1 Dy3 39.2(3) . .
O48 Dy1 O23 70.0(4) . .
O48 Dy1 O43 63.0(4) . .
O48 Dy1 O74 71.5(5) . .
O48 Dy1 O1W 134.8(5) . .
O48 Dy1 O2W 84.6(5) . .
O48 Dy1 O3W 135.5(5) . .
O74 Dy1 W11 98.8(3) . .
O74 Dy1 W12 98.7(3) . .
O74 Dy1 Dy3 41.3(3) . .
O74 Dy1 O23 69.5(5) . .
O74 Dy1 O43 118.4(5) . .
O74 Dy1 O1W 142.4(5) . .
O74 Dy1 O2W 140.4(5) . .
O74 Dy1 O3W 69.2(4) . .
O1W Dy1 W11 69.7(4) . .
O1W Dy1 W12 104.7(3) . .
O1W Dy1 Dy3 174.0(3) . .
O1W Dy1 O23 137.4(5) . .
O1W Dy1 O43 72.5(5) . .
O1W Dy1 O3W 74.7(5) . .
O2W Dy1 W11 106.5(3) . .
O2W Dy1 W12 70.3(3) . .
O2W Dy1 Dy3 101.4(3) . .
O2W Dy1 O23 72.8(5) . .
O2W Dy1 O43 74.1(5) . .
O2W Dy1 O1W 76.1(5) . .
O2W Dy1 O3W 139.8(5) . .
O3W Dy1 W11 88.5(3) . .
O3W Dy1 W12 144.4(3) . .
O3W Dy1 Dy3 110.0(3) . .
O3W Dy1 O23 113.3(4) . .
O3W Dy1 O43 121.3(4) . .
Dy1 Dy2 K8 150.0(2) . 3_657
Dy1 Dy2 K8 103.5(3) . .
Dy1 Dy2 K9 148.4(3) . 1_556
K8 Dy2 K8 73.4(4) . 3_657
K8 Dy2 K9 61.3(3) 3_657 1_556
K8 Dy2 K9 88.6(3) . 1_556
O35 Dy2 Dy1 95.5(4) . .
O35 Dy2 K8 104.7(4) . 3_657
O35 Dy2 K8 52.1(4) . .
O35 Dy2 K9 68.9(4) . 1_556
O35 Dy2 O39 119.0(5) . 3_657
O35 Dy2 O74 69.2(5) . .
O35 Dy2 O3W 77.6(5) . .
O35 Dy2 O4W 70.9(5) . .
O35 Dy2 O5W 74.8(5) . .
O39 Dy2 Dy1 100.3(4) 3_657 .
O39 Dy2 K8 50.4(5) 3_657 3_657
O39 Dy2 K8 66.9(4) 3_657 .
O39 Dy2 K9 111.3(5) 3_657 1_556
O39 Dy2 O74 140.4(6) 3_657 .
O39 Dy2 O3W 74.3(5) 3_657 .
O39 Dy2 O4W 72.5(5) 3_657 .
O39 Dy2 O5W 139.8(6) 3_657 .
O42 Dy2 Dy1 39.6(4) . .
O42 Dy2 K8 125.7(4) . .
O42 Dy2 K8 117.7(4) . 3_657
O42 Dy2 K9 145.1(4) . 1_556
O42 Dy2 O35 135.0(5) . .
O42 Dy2 O39 81.1(5) . 3_657
O42 Dy2 O74 71.0(5) . .
O42 Dy2 O3W 69.6(5) . .
O42 Dy2 O4W 150.8(5) . .
O42 Dy2 O5W 117.1(5) . .
O73 Dy2 Dy1 115.8(4) . .
O73 Dy2 K8 58.3(4) . 3_657
O73 Dy2 K8 131.5(4) . .
O73 Dy2 K9 72.8(5) . 1_556
O73 Dy2 O35 141.5(5) . .
O73 Dy2 O39 78.6(5) . 3_657
O73 Dy2 O42 78.3(5) . .
O73 Dy2 O74 120.6(5) . .
O73 Dy2 O3W 140.5(5) . .
O73 Dy2 O4W 84.5(5) . .
O73 Dy2 O5W 71.4(5) . .
O74 Dy2 Dy1 40.9(3) . .
O74 Dy2 K8 107.6(4) . .
O74 Dy2 K8 169.1(4) . 3_657
O74 Dy2 K9 107.7(4) . 1_556
O3W Dy2 Dy1 44.6(3) . .
O3W Dy2 K8 118.4(4) . 3_657
O3W Dy2 K8 60.3(4) . .
O3W Dy2 K9 144.3(4) . 1_556
O3W Dy2 O74 70.0(5) . .
O3W Dy2 O4W 113.3(5) . .
O4W Dy2 Dy1 157.3(4) . .
O4W Dy2 K8 53.8(4) . .
O4W Dy2 K8 33.9(4) . 3_657
O4W Dy2 K9 44.1(4) . 1_556
O4W Dy2 O74 138.1(5) . .
O5W Dy2 Dy1 116.5(4) . .
O5W Dy2 K8 90.4(4) . 3_657
O5W Dy2 K8 115.6(4) . .
O5W Dy2 K9 34.3(4) . 1_556
O5W Dy2 O74 79.3(5) . .
O5W Dy2 O3W 144.3(5) . .
O5W Dy2 O4W 78.4(5) . .
Dy1 Dy3 K4 122.77(17) . .
Dy1 Dy3 K7 157.4(2) . .
K4 Dy3 K7 66.9(3) . .
O23 Dy3 Dy1 46.8(3) . .
O23 Dy3 K4 116.2(3) . .
O23 Dy3 K7 152.1(4) . .
O30 Dy3 Dy1 100.6(4) . .
O30 Dy3 K4 46.3(4) . .
O30 Dy3 K7 99.7(4) . .
O30 Dy3 O23 71.8(5) . .
O30 Dy3 O74 79.7(5) . .
O30 Dy3 O6W 72.4(5) . .
O30 Dy3 O7W 84.5(5) . .
O30 Dy3 O8W 102.5(6) . .
O48 Dy3 Dy1 40.4(3) . .
O48 Dy3 K4 149.6(4) . .
O48 Dy3 K7 120.1(4) . .
O48 Dy3 O23 72.4(5) . .
O48 Dy3 O30 140.2(5) . .
O48 Dy3 O74 72.5(5) . .
O48 Dy3 O6W 144.5(5) . .
O48 Dy3 O7W 115.3(5) . .
O48 Dy3 O8W 84.3(6) . .
O56 Dy3 Dy1 113.3(3) . .
O56 Dy3 K4 104.7(4) . .
O56 Dy3 K7 45.4(4) . .
O56 Dy3 O23 138.8(5) . .
O56 Dy3 O30 145.1(5) . .
O56 Dy3 O48 74.7(5) . .
O56 Dy3 O74 121.0(5) . .
O56 Dy3 O6W 74.9(5) . .
O56 Dy3 O7W 74.8(5) . .
O56 Dy3 O8W 78.1(6) . .
O74 Dy3 Dy1 41.3(4) . .
O74 Dy3 K4 82.8(4) . .
O74 Dy3 K7 135.0(4) . .
O74 Dy3 O23 71.0(5) . .
O74 Dy3 O6W 140.5(5) . .
O74 Dy3 O7W 76.8(5) . .
O74 Dy3 O8W 142.9(6) . .
O6W Dy3 Dy1 169.9(4) . .
O6W Dy3 K4 57.7(4) . .
O6W Dy3 K7 32.3(5) . .
O6W Dy3 O23 123.1(5) . .
O7W Dy3 Dy1 114.0(4) . .
O7W Dy3 K4 39.7(4) . .
O7W Dy3 K7 58.5(4) . .
O7W Dy3 O23 142.7(5) . .
O7W Dy3 O6W 73.2(6) . .
O7W Dy3 O8W 140.1(5) . .
O8W Dy3 Dy1 103.4(4) . .
O8W Dy3 K4 125.7(4) . .
O8W Dy3 K7 81.7(5) . .
O8W Dy3 O23 74.6(5) . .
O8W Dy3 O6W 71.8(6) . .
O6 As1 O18 96.9(6) . .
O28 As1 O6 96.9(6) . .
O28 As1 O18 97.5(7) . .
O46 As2 O68 99.0(7) . .
O58 As2 O46 99.6(7) . .
O58 As2 O68 98.0(7) . .
W9 K1 W1 58.62(11) . .
K13 K1 W1 110.4(5) . .
K13 K1 W9 159.2(6) . .
K13 K1 K21 86.0(9) . .
K13 K1 O1 87.6(6) . .
K13 K1 O4 133.4(7) . .
K13 K1 O32 161.1(6) . .
K13 K1 O36 131.3(7) . .
K13 K1 O38 89.5(7) . .
K13 K1 C1 108.8(7) . .
K13 K1 O21W 69.8(12) . 4_666
K21 K1 W1 69.0(7) . .
K21 K1 W9 73.6(7) . .
K21 K1 C1 136.3(8) . .
O1 K1 W1 25.8(3) . .
O1 K1 W9 84.1(3) . .
O1 K1 K21 77.9(8) . .
O1 K1 C1 62.5(5) . .
O1 K1 O21W 127.4(13) . 4_666
O4 K1 W1 30.0(3) . .
O4 K1 W9 30.3(3) . .
O4 K1 K21 61.1(8) . .
O4 K1 O1 55.7(4) . .
O4 K1 O36 65.0(4) . .
O4 K1 C1 80.8(5) . .
O4 K1 O21W 108.2(13) . 4_666
O22 K1 W1 157.7(4) 4_666 .
O22 K1 W9 105.9(4) 4_666 .
O22 K1 K13 89.1(6) 4_666 .
O22 K1 K21 125.2(8) 4_666 .
O22 K1 O1 156.4(6) 4_666 .
O22 K1 O4 136.2(5) 4_666 .
O22 K1 O32 79.3(5) 4_666 .
O22 K1 O36 97.0(5) 4_666 .
O22 K1 O38 86.1(6) 4_666 .
O22 K1 C1 96.7(6) 4_666 .
O22 K1 O21W 72.7(13) 4_666 4_666
O32 K1 W1 84.3(4) . .
O32 K1 W9 26.6(3) . .
O32 K1 K21 88.6(8) . .
O32 K1 O1 109.0(5) . .
O32 K1 O4 57.0(4) . .
O32 K1 O36 65.6(5) . .
O32 K1 O38 104.4(5) . .
O32 K1 C1 87.6(5) . .
O32 K1 O21W 92.4(12) . 4_666
O36 K1 W1 62.1(3) . .
O36 K1 W9 62.2(3) . .
O36 K1 K21 125.9(8) . .
O36 K1 O1 68.4(4) . .
O36 K1 C1 22.6(4) . .
O36 K1 O21W 157.4(12) . 4_666
O38 K1 W1 83.4(4) . .
O38 K1 W9 105.5(4) . .
O38 K1 K21 148.3(8) . .
O38 K1 O1 70.5(5) . .
O38 K1 O4 101.7(5) . .
O38 K1 O36 43.4(4) . .
O38 K1 C1 21.9(5) . .
O38 K1 O21W 150.1(13) . 4_666
C1 K1 W1 67.4(4) . .
C1 K1 W9 84.2(4) . .
O21W K1 W1 123.4(13) 4_666 .
O21W K1 W9 100.5(12) 4_666 .
O21W K1 K21 54.4(14) 4_666 .
O21W K1 C1 169.2(13) 4_666 .
W2 K2 K6 176.0(3) . 3_656
W2 K2 K12 60.7(4) . 1_545
W4 K2 W2 55.97(12) . .
W4 K2 K6 120.6(3) . 3_656
W4 K2 K12 111.0(4) . 1_545
K12 K2 K6 121.2(4) 1_545 3_656
K15 K2 W2 69.9(5) . .
K15 K2 W4 66.7(5) . .
K15 K2 K6 111.2(6) . 3_656
K15 K2 K12 113.7(6) . 1_545
O7 K2 W2 25.3(3) . .
O7 K2 W4 81.1(3) . .
O7 K2 K6 157.7(4) . 3_656
O7 K2 K12 37.9(4) . 1_545
O7 K2 K15 80.9(6) . .
O7 K2 O10 53.7(4) . .
O10 K2 W2 28.5(3) . .
O10 K2 W4 29.1(3) . .
O10 K2 K6 148.6(4) . 3_656
O10 K2 K12 88.5(5) . 1_545
O10 K2 K15 58.2(6) . .
O14 K2 W2 80.9(3) . .
O14 K2 W4 25.2(3) . .
O14 K2 K6 95.6(4) . 3_656
O14 K2 K12 130.0(5) . 1_545
O14 K2 K15 76.8(6) . .
O14 K2 O7 105.7(5) . .
O14 K2 O10 54.3(4) . .
O19 K2 W2 141.7(5) 3_656 .
O19 K2 W4 101.4(4) 3_656 .
O19 K2 K6 38.6(4) 3_656 3_656
O19 K2 K12 146.9(6) 3_656 1_545
O19 K2 K15 72.8(6) 3_656 .
O19 K2 O7 149.8(6) 3_656 .
O19 K2 O10 119.2(6) 3_656 .
O19 K2 O14 82.9(5) 3_656 .
O19 K2 O62 83.8(6) 3_656 2_546
O19 K2 O9W 133.5(8) 3_656 .
O19 K2 O12W 111.2(11) 3_656 .
O62 K2 W2 130.7(5) 2_546 .
O62 K2 W4 109.8(4) 2_546 .
O62 K2 K6 47.2(5) 2_546 3_656
O62 K2 K12 91.3(6) 2_546 1_545
O62 K2 K15 154.6(7) 2_546 .
O62 K2 O7 124.1(6) 2_546 .
O62 K2 O10 130.7(5) 2_546 .
O62 K2 O14 91.0(5) 2_546 .
O9W K2 W2 68.4(6) . .
O9W K2 W4 63.8(6) . .
O9W K2 K6 108.6(6) . 3_656
O9W K2 K12 70.3(7) . 1_545
O9W K2 K15 127.3(8) . .
O9W K2 O7 74.9(7) . .
O9W K2 O10 69.8(6) . .
O9W K2 O14 66.1(7) . .
O9W K2 O62 63.9(7) . 2_546
O12W K2 W2 96.1(9) . .
O12W K2 W4 147.4(10) . .
O12W K2 K6 86.5(9) . 3_656
O12W K2 K12 36.9(10) . 1_545
O12W K2 K15 123.3(10) . .
O12W K2 O7 71.3(10) . .
O12W K2 O10 124.6(10) . .
O12W K2 O14 157.6(10) . .
O12W K2 O62 74.1(9) . 2_546
O12W K2 O9W 92.0(11) . .
W11 K3 W13 52.95(17) . .
W11 K3 W17 80.8(2) . .
W11 K3 W19 56.39(16) . .
W11 K3 K13 138.1(4) . 3_657
W13 K3 W17 57.63(17) . .
W13 K3 W19 80.9(2) . .
W13 K3 K13 168.9(4) . 3_657
W17 K3 W19 51.16(15) . .
W17 K3 K13 118.9(4) . 3_657
W19 K3 K13 105.3(4) . 3_657
K5 K3 W11 105.7(5) . .
K5 K3 W13 150.1(5) . .
K5 K3 W17 102.2(5) . .
K5 K3 W19 69.3(4) . .
K5 K3 K13 37.6(4) . 3_657
K5 K3 K20 132.2(8) . 2_546
K5 K3 O29 67.1(5) . 2_546
K5 K3 O44 135.8(6) . .
K5 K3 O45 85.2(5) . .
K5 K3 O53 129.8(6) . .
K5 K3 O67 76.3(5) . .
K20 K3 W11 68.9(7) 2_546 .
K20 K3 W13 64.9(7) 2_546 .
K20 K3 W17 122.3(7) 2_546 .
K20 K3 W19 125.3(7) 2_546 .
K20 K3 K13 116.4(7) 2_546 3_657
O29 K3 W11 99.2(5) 2_546 .
O29 K3 W13 130.8(6) 2_546 .
O29 K3 W17 169.0(5) 2_546 .
O29 K3 W19 119.8(4) 2_546 .
O29 K3 K13 54.4(5) 2_546 3_657
O29 K3 K20 67.2(8) 2_546 2_546
O29 K3 O44 105.7(6) 2_546 .
O29 K3 O45 109.3(5) 2_546 .
O29 K3 O53 159.2(7) 2_546 .
O29 K3 O67 141.2(6) 2_546 .
O44 K3 W11 30.3(3) . .
O44 K3 W13 29.5(3) . .
O44 K3 W17 79.9(4) . .
O44 K3 W19 79.5(4) . .
O44 K3 K13 159.5(6) . 3_657
O44 K3 K20 49.6(7) . 2_546
O44 K3 O45 54.9(5) . .
O44 K3 O53 54.2(5) . .
O44 K3 O67 91.5(5) . .
O45 K3 W11 28.4(4) . .
O45 K3 W13 66.8(4) . .
O45 K3 W17 65.8(3) . .
O45 K3 W19 28.3(4) . .
O45 K3 K13 122.6(5) . 3_657
O45 K3 K20 97.2(8) . 2_546
O53 K3 W11 66.4(4) . .
O53 K3 W13 28.5(4) . .
O53 K3 W17 29.4(4) . .
O53 K3 W19 66.0(4) . .
O53 K3 K13 146.1(6) . 3_657
O53 K3 K20 92.9(8) . 2_546
O53 K3 O45 65.5(4) . .
O53 K3 O67 53.5(5) . .
O67 K3 W11 78.3(4) . .
O67 K3 W13 78.6(4) . .
O67 K3 W17 27.9(3) . .
O67 K3 W19 29.0(3) . .
O67 K3 K13 102.1(5) . 3_657
O67 K3 K20 140.9(8) . 2_546
O67 K3 O45 53.6(5) . .
W8 K4 W9 50.58(17) . .
W8 K4 W10 87.1(3) . .
W10 K4 W9 55.17(16) . .
K18 K4 W8 118.0(8) 4_666 .
K18 K4 W9 68.7(7) 4_666 .
K18 K4 W10 65.3(6) 4_666 .
K20 K4 W8 75.4(10) . .
K20 K4 W9 78.2(9) . .
K20 K4 W10 129.5(9) . .
K20 K4 K18 81.7(11) . 4_666
K20 K4 O30 101.1(10) . .
K20 K4 O31 62.3(9) . .
K20 K4 O33 106.4(9) . .
K20 K4 O34 137.1(10) . .
K20 K4 O7W 137.1(10) . .
K20 K4 O10W 86.4(11) . .
K20 K4 O24W 98.4(14) . 4_666
O30 K4 W8 26.9(3) . .
O30 K4 W9 64.1(3) . .
O30 K4 W10 76.8(4) . .
O30 K4 K18 130.8(8) . 4_666
O30 K4 O33 61.1(4) . .
O31 K4 W8 29.6(3) . .
O31 K4 W9 27.0(3) . .
O31 K4 W10 79.2(4) . .
O31 K4 K18 89.0(8) . 4_666
O31 K4 O30 52.7(5) . .
O31 K4 O33 50.8(4) . .
O31 K4 O34 102.1(6) . .
O31 K4 O10W 138.9(10) . .
O31 K4 O24W 124.9(11) . 4_666
O33 K4 W8 62.2(4) . .
O33 K4 W9 28.3(3) . .
O33 K4 W10 28.5(3) . .
O33 K4 K18 70.9(7) . 4_666
O34 K4 W8 111.6(5) . .
O34 K4 W9 76.1(4) . .
O34 K4 W10 24.6(3) . .
O34 K4 K18 57.1(7) . 4_666
O34 K4 O30 97.8(5) . .
O34 K4 O33 52.2(5) . .
O34 K4 O10W 119.0(10) . .
O34 K4 O24W 55.9(11) . 4_666
O7W K4 W8 88.4(5) . .
O7W K4 W9 121.0(5) . .
O7W K4 W10 87.9(4) . .
O7W K4 K18 139.6(9) . 4_666
O7W K4 O30 63.6(5) . .
O7W K4 O31 116.3(6) . .
O7W K4 O33 100.1(5) . .
O7W K4 O34 85.8(5) . .
O7W K4 O10W 68.3(8) . .
O7W K4 O24W 111.7(12) . 4_666
O10W K4 W8 121.3(9) . .
O10W K4 W9 164.0(9) . .
O10W K4 W10 140.8(9) . .
O10W K4 K18 113.6(11) . 4_666
O10W K4 O30 115.6(9) . .
O10W K4 O33 167.1(9) . .
O10W K4 O24W 83.2(13) . 4_666
O24W K4 W8 153.6(11) 4_666 .
O24W K4 W9 103.2(11) 4_666 .
O24W K4 W10 77.1(10) 4_666 .
O24W K4 K18 35.9(13) 4_666 4_666
O24W K4 O30 153.6(11) 4_666 .
O24W K4 O33 96.3(11) 4_666 .
W19 K5 K10 50.7(3) . 1_556
K1 K5 W19 135.8(4) 3_657 .
K1 K5 K10 99.8(4) 3_657 1_556
K3 K5 W19 72.6(4) . .
K3 K5 K1 149.1(6) . 3_657
K3 K5 K10 110.3(5) . 1_556
K3 K5 K13 112.3(7) . 3_657
K3 K5 O1 159.8(7) . 3_657
K3 K5 O29 60.5(5) . 2_546
K3 K5 O38 119.3(8) . 3_657
K3 K5 O67 56.5(5) . .
K3 K5 O72 97.2(6) . .
K3 K5 C1 127.3(7) . 3_657
K3 K5 O22W 92.8(12) . .
K13 K5 W19 162.2(7) 3_657 .
K13 K5 K1 45.9(5) 3_657 3_657
K13 K5 K10 113.2(7) 3_657 1_556
K13 K5 O67 136.7(7) 3_657 .
K13 K5 C1 95.7(6) 3_657 3_657
O1 K5 W19 88.9(4) 3_657 .
O1 K5 K1 51.1(4) 3_657 3_657
O1 K5 K10 50.0(4) 3_657 1_556
O1 K5 K13 83.2(7) 3_657 3_657
O1 K5 O29 138.3(6) 3_657 2_546
O1 K5 O67 103.4(6) 3_657 .
O1 K5 O72 65.1(5) 3_657 .
O1 K5 C1 60.2(5) 3_657 3_657
O29 K5 W19 117.6(6) 2_546 .
O29 K5 K1 90.5(5) 2_546 3_657
O29 K5 K10 168.2(6) 2_546 1_556
O29 K5 K13 78.2(7) 2_546 3_657
O29 K5 O67 115.8(6) 2_546 .
O29 K5 O72 130.8(7) 2_546 .
O29 K5 C1 84.8(6) 2_546 3_657
O38 K5 W19 108.0(5) 3_657 .
O38 K5 K1 49.0(4) 3_657 3_657
O38 K5 K10 114.6(5) 3_657 1_556
O38 K5 K13 85.0(6) 3_657 3_657
O38 K5 O1 73.3(6) 3_657 3_657
O38 K5 O29 68.2(5) 3_657 2_546
O38 K5 O67 138.2(6) 3_657 .
O38 K5 O72 92.7(6) 3_657 .
O38 K5 C1 18.3(5) 3_657 3_657
O38 K5 O22W 147.1(12) 3_657 .
O67 K5 W19 31.0(3) . .
O67 K5 K1 153.7(6) . 3_657
O67 K5 K10 53.9(4) . 1_556
O67 K5 C1 125.0(6) . 3_657
O72 K5 W19 25.0(3) . .
O72 K5 K1 110.8(5) . 3_657
O72 K5 K10 39.6(4) . 1_556
O72 K5 K13 147.4(8) . 3_657
O72 K5 O67 51.7(4) . .
O72 K5 C1 75.7(5) . 3_657
C1 K5 W19 94.1(4) 3_657 .
C1 K5 K1 52.7(4) 3_657 3_657
C1 K5 K10 96.8(5) 3_657 1_556
O22W K5 W19 72.9(10) . .
O22W K5 K1 106.5(12) . 3_657
O22W K5 K10 39.7(10) . 1_556
O22W K5 K13 89.5(12) . 3_657
O22W K5 O1 73.8(11) . 3_657
O22W K5 O29 142.0(11) . 2_546
O22W K5 O67 53.4(11) . .
O22W K5 O72 75.0(11) . .
O22W K5 C1 132.5(12) . 3_657
W5 K6 W7 59.3(3) . .
W5 K6 W16 129.7(4) . 4_665
W5 K6 W18 173.1(5) . 4_665
W5 K6 K11 94.3(5) . .
W5 K6 K13 67.5(4) . 4_565
W7 K6 W16 171.0(5) . 4_665
W7 K6 K11 60.7(4) . .
W7 K6 K13 62.9(4) . 4_565
W16 K6 K11 114.9(5) 4_665 .
W16 K6 K13 118.7(5) 4_665 4_565
W18 K6 W7 113.8(4) 4_665 .
W18 K6 W16 57.1(3) 4_665 4_665
W18 K6 K11 81.2(4) 4_665 .
W18 K6 K13 110.4(5) 4_665 4_565
K11 K6 K13 121.9(6) . 4_565
O19 K6 W5 27.0(4) . .
O19 K6 W7 86.1(6) . .
O19 K6 W16 102.9(6) . 4_665
O19 K6 W18 159.7(7) . 4_665
O19 K6 K11 107.2(7) . .
O19 K6 K13 81.2(6) . 4_565
O19 K6 O21 59.0(5) . .
O19 K6 O25 112.0(7) . .
O19 K6 O62 78.4(6) . 4_665
O19 K6 O64 130.5(8) . 4_665
O19 K6 O69 164.8(8) . 4_665
O21 K6 W5 32.1(3) . .
O21 K6 W7 28.6(3) . .
O21 K6 W16 160.2(6) . 4_665
O21 K6 W18 141.2(6) . 4_665
O21 K6 K11 80.6(6) . .
O21 K6 K13 54.4(5) . 4_565
O21 K6 O25 54.8(5) . .
O21 K6 O62 137.4(7) . 4_665
O21 K6 O69 117.5(7) . 4_665
O25 K6 W5 85.5(5) . .
O25 K6 W7 26.3(3) . .
O25 K6 W16 144.7(6) . 4_665
O25 K6 W18 87.7(5) . 4_665
O25 K6 K11 49.6(5) . .
O25 K6 K13 73.5(5) . 4_565
O25 K6 O62 163.2(7) . 4_665
O62 K6 W5 105.3(5) 4_665 .
O62 K6 W7 162.1(6) 4_665 .
O62 K6 W16 25.9(3) 4_665 4_665
O62 K6 W18 81.4(5) 4_665 4_665
O62 K6 K11 115.6(6) 4_665 .
O62 K6 K13 122.3(6) 4_665 4_565
O64 K6 W5 156.2(7) 4_665 .
O64 K6 W7 143.0(6) 4_665 .
O64 K6 W16 28.2(4) 4_665 4_665
O64 K6 W18 30.5(3) 4_665 4_665
O64 K6 K11 105.1(6) 4_665 .
O64 K6 K13 111.3(6) 4_665 4_565
O64 K6 O21 164.0(7) 4_665 .
O64 K6 O25 117.5(7) 4_665 .
O64 K6 O62 54.0(5) 4_665 4_665
O64 K6 O69 57.2(5) 4_665 4_665
O69 K6 W5 146.6(7) 4_665 .
O69 K6 W7 88.9(5) 4_665 .
O69 K6 W16 82.1(5) 4_665 4_665
O69 K6 W18 26.9(4) 4_665 4_665
O69 K6 K11 58.1(5) 4_665 .
O69 K6 K13 109.1(6) 4_665 4_565
O69 K6 O25 62.7(6) 4_665 .
O69 K6 O62 103.8(7) 4_665 4_665
W14 K7 W16 51.9(2) . .
O40 K7 W14 104.5(6) 4_565 .
O40 K7 W16 121.6(6) 4_565 .
O40 K7 O41 69.1(6) 4_565 2_556
O40 K7 O56 125.2(7) 4_565 .
O40 K7 O57 101.4(6) 4_565 .
O40 K7 O63 148.0(7) 4_565 .
O40 K7 C3 43.3(6) 4_565 4_565
O40 K7 C4 19.4(5) 4_565 4_565
O40 K7 O1W 62.8(6) 4_565 2_556
O40 K7 O10W 132.4(10) 4_565 .
O41 K7 W14 150.2(7) 2_556 .
O41 K7 W16 156.6(7) 2_556 .
O41 K7 O56 132.8(7) 2_556 .
O41 K7 O63 137.1(7) 2_556 .
O41 K7 C3 66.6(7) 2_556 4_565
O41 K7 C4 60.4(5) 2_556 4_565
O41 K7 O1W 54.5(5) 2_556 2_556
O56 K7 W14 28.0(3) . .
O56 K7 W16 61.0(4) . .
O56 K7 C3 93.8(7) . 4_565
O56 K7 C4 116.5(7) . 4_565
O57 K7 W14 29.9(3) . .
O57 K7 W16 29.5(4) . .
O57 K7 O41 170.6(7) . 2_556
O57 K7 O56 52.2(4) . .
O57 K7 O63 51.8(5) . .
O57 K7 C3 106.7(8) . 4_565
O57 K7 C4 110.6(6) . 4_565
O57 K7 O1W 122.0(7) . 2_556
O57 K7 O10W 114.2(10) . .
O63 K7 W14 62.2(4) . .
O63 K7 W16 26.7(3) . .
O63 K7 O56 56.3(5) . .
O63 K7 C3 149.5(8) . 4_565
O63 K7 C4 162.3(7) . 4_565
C3 K7 W14 88.6(6) 4_565 .
C3 K7 W16 136.2(7) 4_565 .
C3 K7 C4 25.4(5) 4_565 4_565
C4 K7 W14 103.7(5) 4_565 .
C4 K7 W16 136.3(5) 4_565 .
O1W K7 W14 150.1(6) 2_556 .
O1W K7 W16 109.3(6) 2_556 .
O1W K7 O56 169.3(7) 2_556 .
O1W K7 O63 113.0(7) 2_556 .
O1W K7 C3 96.7(7) 2_556 4_565
O1W K7 C4 73.4(6) 2_556 4_565
O6W K7 W14 80.1(5) . .
O6W K7 W16 110.8(6) . .
O6W K7 O40 116.0(8) . 4_565
O6W K7 O41 77.3(6) . 2_556
O6W K7 O56 55.7(5) . .
O6W K7 O57 107.8(7) . .
O6W K7 O63 91.5(6) . .
O6W K7 C3 73.8(7) . 4_565
O6W K7 C4 96.6(7) . 4_565
O6W K7 O1W 129.7(7) . 2_556
O6W K7 O10W 82.9(9) . .
O10W K7 W14 122.2(9) . .
O10W K7 W16 85.2(9) . .
O10W K7 O41 73.9(9) . 2_556
O10W K7 O56 101.8(9) . .
O10W K7 O63 63.6(9) . .
O10W K7 C3 137.4(11) . 4_565
O10W K7 C4 133.0(9) . 4_565
O10W K7 O1W 71.6(9) . 2_556
W1 K8 W2 48.1(2) . .
W1 K8 Dy2 101.3(4) . .
W2 K8 Dy2 95.4(4) . .
W10 K8 W1 56.1(2) . .
W10 K8 W2 87.8(4) . .
W10 K8 Dy2 56.3(2) . .
K16 K8 W1 104.3(9) 3_656 .
K16 K8 W2 77.5(9) 3_656 .
K16 K8 W10 160.4(10) 3_656 .
K16 K8 Dy2 137.0(8) 3_656 .
K16 K8 O5 127.8(10) 3_656 .
K16 K8 O8 89.7(10) 3_656 .
K16 K8 O37 154.4(10) 3_656 .
K16 K8 O72 73.5(8) 3_656 3_657
K16 K8 C2 131.7(10) 3_656 .
K16 K8 O23W 48.4(12) 3_656 2_646
O5 K8 W1 23.7(3) . .
O5 K8 W2 60.9(4) . .
O5 K8 W10 32.8(3) . .
O5 K8 Dy2 80.1(4) . .
O5 K8 O37 53.5(5) . .
O5 K8 O72 81.5(5) . 3_657
O5 K8 C2 57.8(6) . .
O5 K8 O23W 117.3(12) . 2_646
O8 K8 W1 60.4(4) . .
O8 K8 W2 22.4(3) . .
O8 K8 W10 80.8(5) . .
O8 K8 Dy2 73.8(4) . .
O8 K8 O5 63.5(6) . .
O8 K8 O37 109.1(7) . .
O8 K8 O72 118.7(7) . 3_657
O8 K8 C2 120.9(7) . .
O8 K8 O23W 54.6(11) . 2_646
O37 K8 W1 72.4(4) . .
O37 K8 W2 113.8(6) . .
O37 K8 W10 28.3(3) . .
O37 K8 Dy2 67.0(4) . .
O37 K8 O72 82.2(5) . 3_657
O37 K8 C2 22.9(4) . .
O37 K8 O23W 157.2(11) . 2_646
O72 K8 W1 67.6(4) 3_657 .
O72 K8 W2 97.0(5) 3_657 .
O72 K8 W10 96.1(5) 3_657 .
O72 K8 Dy2 149.2(6) 3_657 .
O72 K8 C2 59.5(6) 3_657 .
O72 K8 O23W 118.9(11) 3_657 2_646
C2 K8 W1 68.6(5) . .
C2 K8 W2 116.4(6) . .
C2 K8 W10 45.4(4) . .
C2 K8 Dy2 89.7(5) . .
O4W K8 W1 165.8(7) 3_657 .
O4W K8 W2 143.7(6) 3_657 .
O4W K8 W10 122.0(6) 3_657 .
O4W K8 Dy2 86.6(5) 3_657 .
O4W K8 K16 76.7(9) 3_657 3_656
O4W K8 O5 153.7(8) 3_657 .
O4W K8 O8 133.8(7) 3_657 .
O4W K8 O37 100.4(7) 3_657 .
O4W K8 O72 99.6(7) 3_657 3_657
O4W K8 C2 99.9(8) 3_657 .
O4W K8 O23W 85.5(12) 3_657 2_646
O23W K8 W1 106.0(11) 2_646 .
O23W K8 W2 58.3(11) 2_646 .
O23W K8 W10 132.1(11) 2_646 .
O23W K8 Dy2 91.6(10) 2_646 .
O23W K8 C2 174.6(13) 2_646 .
W10 K9 Dy2 54.9(3) 1_554 1_554
W10 K9 K8 94.3(4) 1_554 3_656
Dy2 K9 K8 59.0(3) 1_554 3_656
K12 K9 W10 159.3(6) 3_666 1_554
K12 K9 Dy2 115.0(5) 3_666 1_554
K12 K9 K8 66.3(5) 3_666 3_656
K16 K9 W10 126.8(9) . 1_554
K16 K9 Dy2 75.6(8) . 1_554
K16 K9 K8 38.0(7) . 3_656
K16 K9 K12 39.4(9) . 3_666
K16 K9 O4W 69.8(9) . 1_554
K16 K9 O11W 66.8(11) . 4_565
K16 K9 O23W 48.4(12) . 4_565
O34 K9 W10 20.6(3) 1_554 1_554
O34 K9 Dy2 66.3(5) 1_554 1_554
O34 K9 K8 114.1(7) 1_554 3_656
O34 K9 K12 178.3(8) 1_554 3_666
O34 K9 K16 141.9(11) 1_554 .
O34 K9 O54 79.7(7) 1_554 4_665
O34 K9 O4W 77.2(6) 1_554 1_554
O34 K9 O11W 139.9(10) 1_554 4_565
O34 K9 O13W 133.2(11) 1_554 4_565
O34 K9 O23W 142.1(12) 1_554 4_565
O54 K9 W10 87.0(6) 4_665 1_554
O54 K9 Dy2 141.5(7) 4_665 1_554
O54 K9 K8 127.0(7) 4_665 3_656
O54 K9 K12 98.7(8) 4_665 3_666
O54 K9 K16 135.5(12) 4_665 .
O54 K9 O4W 125.3(8) 4_665 1_554
O54 K9 O11W 69.1(9) 4_665 4_565
O54 K9 O23W 90.1(12) 4_665 4_565
O4W K9 W10 58.0(4) 1_554 1_554
O4W K9 Dy2 31.8(3) 1_554 1_554
O4W K9 K8 37.2(4) 1_554 3_656
O4W K9 K12 103.4(7) 1_554 3_666
O4W K9 O23W 79.5(12) 1_554 4_565
O5W K9 W10 61.1(5) 1_554 1_554
O5W K9 Dy2 28.2(4) 1_554 1_554
O5W K9 K8 83.0(6) 1_554 3_656
O5W K9 K12 120.2(7) 1_554 3_666
O5W K9 K16 85.3(9) 1_554 .
O5W K9 O34 61.5(6) 1_554 1_554
O5W K9 O54 139.3(9) 1_554 4_665
O5W K9 O4W 60.0(5) 1_554 1_554
O5W K9 O11W 150.8(10) 1_554 4_565
O5W K9 O13W 114.1(10) 1_554 4_565
O5W K9 O23W 127.8(12) 1_554 4_565
O11W K9 W10 129.8(9) 4_565 1_554
O11W K9 Dy2 128.8(9) 4_565 1_554
O11W K9 K8 70.0(9) 4_565 3_656
O11W K9 K12 38.5(8) 4_565 3_666
O11W K9 O4W 100.5(10) 4_565 1_554
O11W K9 O23W 23.6(11) 4_565 4_565
O13W K9 W10 153.8(10) 4_565 1_554
O13W K9 Dy2 133.6(9) 4_565 1_554
O13W K9 K8 111.1(10) 4_565 3_656
O13W K9 K12 46.8(9) 4_565 3_666
O13W K9 K16 75.5(11) 4_565 .
O13W K9 O54 82.9(10) 4_565 4_665
O13W K9 O4W 145.1(11) 4_565 1_554
O13W K9 O11W 68.2(12) 4_565 4_565
O13W K9 O23W 80.5(14) 4_565 4_565
O23W K9 W10 123.8(11) 4_565 1_554
O23W K9 Dy2 105.5(11) 4_565 1_554
O23W K9 K8 46.5(11) 4_565 3_656
O23W K9 K12 37.0(10) 4_565 3_666
W1 K10 W2 48.9(2) 3_656 3_656
W1 K10 K5 62.3(3) 3_656 1_554
W1 K10 K8 57.2(3) 3_656 3_656
W1 K10 K12 103.8(5) 3_656 3_666
W2 K10 K5 109.7(4) 3_656 1_554
W2 K10 K8 57.4(3) 3_656 3_656
W19 K10 W1 95.9(4) 1_554 3_656
W19 K10 W2 118.8(5) 1_554 3_656
W19 K10 K5 52.0(3) 1_554 1_554
W19 K10 K8 61.4(4) 1_554 3_656
W19 K10 K12 97.8(6) 1_554 3_666
K8 K10 K5 76.5(4) 3_656 1_554
K12 K10 W2 59.3(4) 3_666 3_656
K12 K10 K5 140.9(6) 3_666 1_554
K12 K10 K8 66.2(5) 3_666 3_656
K16 K10 W1 96.0(7) . 3_656
K16 K10 W2 72.9(7) . 3_656
K16 K10 W19 62.1(7) . 1_554
K16 K10 K5 104.8(8) . 1_554
K16 K10 K8 40.5(6) . 3_656
K16 K10 K12 37.3(8) . 3_666
O2 K10 W1 24.6(4) 3_656 3_656
O2 K10 W2 24.7(4) 3_656 3_656
O2 K10 W19 105.8(7) 3_656 1_554
O2 K10 K5 85.2(6) 3_656 1_554
O2 K10 K8 50.3(5) 3_656 3_656
O2 K10 K12 80.1(6) 3_656 3_666
O2 K10 K16 81.1(8) 3_656 .
O2 K10 O71 123.0(9) 3_656 1_554
O2 K10 O72 81.5(7) 3_656 1_554
O2 K10 O19W 108.5(11) 3_656 3_666
O2 K10 O22W 108.9(11) 3_656 1_554
O71 K10 W1 121.3(7) 1_554 3_656
O71 K10 W2 124.0(7) 1_554 3_656
O71 K10 W19 28.5(4) 1_554 1_554
O71 K10 K5 78.8(6) 1_554 1_554
O71 K10 K8 72.8(6) 1_554 3_656
O71 K10 K12 79.3(6) 1_554 3_666
O71 K10 K16 52.1(8) 1_554 .
O71 K10 O72 54.0(6) 1_554 1_554
O71 K10 O19W 81.4(11) 1_554 3_666
O71 K10 O22W 88.0(12) 1_554 1_554
O72 K10 W1 69.3(4) 1_554 3_656
O72 K10 W2 99.6(6) 1_554 3_656
O72 K10 W19 26.7(3) 1_554 1_554
O72 K10 K5 37.0(4) 1_554 1_554
O72 K10 K8 47.0(5) 1_554 3_656
O72 K10 K12 104.6(7) 1_554 3_666
O72 K10 K16 67.8(8) 1_554 .
O72 K10 O22W 68.7(11) 1_554 1_554
O19W K10 W1 133.0(10) 3_666 3_656
O19W K10 W2 84.1(10) 3_666 3_656
O19W K10 W19 109.0(11) 3_666 1_554
O19W K10 K5 160.0(12) 3_666 1_554
O19W K10 K8 100.7(10) 3_666 3_656
O19W K10 K12 35.4(9) 3_666 3_666
O19W K10 K16 64.5(11) 3_666 .
O19W K10 O72 128.6(12) 3_666 1_554
O19W K10 O22W 140.8(14) 3_666 1_554
O22W K10 W1 84.4(10) 1_554 3_656
O22W K10 W2 131.5(11) 1_554 3_656
O22W K10 W19 71.3(11) 1_554 1_554
O22W K10 K5 35.6(10) 1_554 1_554
O22W K10 K8 112.0(11) 1_554 3_656
O22W K10 K12 167.2(12) 1_554 3_666
O22W K10 K16 133.2(14) 1_554 .
W3 K11 K6 81.9(4) . .
W3 K11 K12 158.0(7) . 2_646
W3 K11 K14 51.1(4) . .
W7 K11 W3 55.8(3) . .
W7 K11 K6 56.6(4) . .
W7 K11 K12 116.4(6) . 2_646
W7 K11 K14 85.5(5) . .
K6 K11 K12 111.8(6) . 2_646
K6 K11 K14 62.0(5) . .
K12 K11 K14 150.2(7) 2_646 .
K21 K11 W3 65.4(7) . .
K21 K11 W7 71.8(7) . .
K21 K11 K6 128.3(8) . .
K21 K11 K12 92.9(9) . 2_646
K21 K11 K14 114.0(9) . .
O11 K11 W3 24.2(3) . .
O11 K11 W7 79.3(5) . .
O11 K11 K6 90.5(6) . .
O11 K11 K12 157.2(8) . 2_646
O11 K11 K14 38.8(5) . .
O11 K11 K21 75.8(9) . .
O11 K11 O13 53.3(5) . .
O13 K11 W3 29.1(3) . .
O13 K11 W7 28.2(3) . .
O13 K11 K6 72.9(5) . .
O13 K11 K12 136.3(8) . 2_646
O13 K11 K14 72.1(6) . .
O13 K11 K21 58.9(8) . .
O25 K11 W3 79.8(5) . .
O25 K11 W7 24.5(3) . .
O25 K11 K6 48.9(5) . .
O25 K11 K12 96.2(6) . 2_646
O25 K11 K14 98.6(6) . .
O25 K11 K21 85.2(9) . .
O25 K11 O11 102.4(7) . .
O25 K11 O13 52.7(5) . .
O59 K11 W3 85.2(6) 1_655 .
O59 K11 W7 134.1(8) 1_655 .
O59 K11 K6 148.3(8) 1_655 .
O59 K11 K12 90.1(6) 1_655 2_646
O59 K11 K14 87.5(6) 1_655 .
O59 K11 K21 70.0(9) 1_655 .
O59 K11 O11 67.5(6) 1_655 .
O59 K11 O13 107.4(8) 1_655 .
O59 K11 O25 154.7(10) 1_655 .
O59 K11 O13W 74.3(9) 1_655 .
O13W K11 W3 152.2(10) . .
O13W K11 W7 150.1(10) . .
O13W K11 K6 105.7(10) . .
O13W K11 K12 43.0(9) . 2_646
O13W K11 K14 108.2(10) . .
O13W K11 K21 122.1(12) . .
O13W K11 O11 128.0(10) . .
O13W K11 O13 178.2(11) . .
O13W K11 O25 125.6(10) . .
W2 K12 K10 60.6(4) 1_565 3_666
W2 K12 K11 148.4(7) 1_565 2_656
K2 K12 W2 59.1(4) 1_565 1_565
K2 K12 K10 110.4(6) 1_565 3_666
K2 K12 K11 111.3(7) 1_565 2_656
K9 K12 W2 117.0(6) 3_666 1_565
K9 K12 K2 129.6(7) 3_666 1_565
K9 K12 K10 106.6(7) 3_666 3_666
K9 K12 K11 92.6(6) 3_666 2_656
K10 K12 K11 102.1(6) 3_666 2_656
K16 K12 W2 84.3(10) 3_666 1_565
K16 K12 K2 138.8(11) 3_666 1_565
K16 K12 K9 49.4(10) 3_666 3_666
K16 K12 K10 58.1(10) 3_666 3_666
K16 K12 K11 109.8(11) 3_666 2_656
K16 K12 O13W 84.1(14) 3_666 2_656
O7 K12 W2 14.5(5) 1_565 1_565
O7 K12 K2 51.1(6) 1_565 1_565
O7 K12 K9 131.4(9) 1_565 3_666
O7 K12 K10 61.8(7) 1_565 3_666
O7 K12 K11 135.2(10) 1_565 2_656
O7 K12 K16 96.5(12) 1_565 3_666
O7 K12 O13W 177.6(13) 1_565 2_656
O11W K12 W2 91.1(11) 2_656 1_565
O11W K12 K2 78.3(12) 2_656 1_565
O11W K12 K9 51.3(11) 2_656 3_666
O11W K12 K10 133.3(13) 2_656 3_666
O11W K12 K11 117.6(12) 2_656 2_656
O11W K12 K16 84.7(15) 2_656 3_666
O11W K12 O7 100.0(13) 2_656 1_565
O11W K12 O12W 88.1(16) 2_656 1_565
O11W K12 O13W 77.7(14) 2_656 2_656
O12W K12 W2 100.8(13) 1_565 1_565
O12W K12 K2 43.4(11) 1_565 1_565
O12W K12 K9 122.0(13) 1_565 3_666
O12W K12 K10 130.6(14) 1_565 3_666
O12W K12 K11 69.4(11) 1_565 2_656
O12W K12 K16 171.3(17) 1_565 3_666
O12W K12 O7 89.5(14) 1_565 1_565
O12W K12 O13W 89.6(15) 1_565 2_656
O13W K12 W2 164.6(12) 2_656 1_565
O13W K12 K2 127.2(11) 2_656 1_565
O13W K12 K9 47.7(10) 2_656 3_666
O13W K12 K10 120.3(11) 2_656 3_666
O13W K12 K11 46.3(9) 2_656 2_656
O19W K12 W2 95.9(14) . 1_565
O19W K12 K2 107.3(15) . 1_565
O19W K12 K9 122.6(16) . 3_666
O19W K12 K10 49.9(13) . 3_666
O19W K12 K11 56.3(13) . 2_656
O19W K12 K16 93.6(17) . 3_666
O19W K12 O7 87.4(15) . 1_565
O19W K12 O11W 172.6(19) . 2_656
O19W K12 O12W 92.9(18) . 1_565
O19W K12 O13W 94.9(16) . 2_656
O23W K12 W2 64.9(15) 2_656 1_565
O23W K12 K2 81.5(16) 2_656 1_565
O23W K12 K9 58.1(16) 2_656 3_666
O23W K12 K10 101.7(16) 2_656 3_666
O23W K12 K11 146.5(17) 2_656 2_656
O23W K12 K16 65.0(18) 2_656 3_666
O23W K12 O7 77.4(16) 2_656 1_565
O23W K12 O11W 32.3(14) 2_656 2_656
O23W K12 O12W 110.5(19) 2_656 1_565
O23W K12 O13W 100.9(18) 2_656 2_656
O23W K12 O19W 152(2) 2_656 .
W6 K13 K3 107.4(6) 4_666 3_657
W6 K13 K6 98.6(5) 4_666 4_666
W6 K13 K21 103.5(7) 4_666 .
W8 K13 W6 54.6(3) 4_666 4_666
W8 K13 K3 56.2(4) 4_666 3_657
W8 K13 K6 102.9(6) 4_666 4_666
W8 K13 K21 153.1(8) 4_666 .
K1 K13 W6 70.4(5) . 4_666
K1 K13 W8 103.0(7) . 4_666
K1 K13 K3 107.4(7) . 3_657
K1 K13 K5 80.5(6) . 3_657
K1 K13 K6 137.3(8) . 4_666
K1 K13 K21 51.2(7) . .
K1 K13 O20 83.2(6) . 4_666
K1 K13 O21 128.9(8) . 4_666
K1 K13 O24 85.9(7) . 4_666
K1 K13 O26 133.3(10) . 4_666
K1 K13 O21W 59.0(11) . 4_666
K5 K13 W6 110.9(7) 3_657 4_666
K5 K13 W8 74.8(6) 3_657 4_666
K5 K13 K3 30.1(4) 3_657 3_657
K5 K13 K6 139.4(7) 3_657 4_666
K5 K13 K21 103.8(8) 3_657 .
K5 K13 O20 141.2(9) 3_657 4_666
K5 K13 O21 132.1(9) 3_657 4_666
K5 K13 O21W 138.4(12) 3_657 4_666
K6 K13 K3 115.3(5) 4_666 3_657
K21 K13 K3 131.7(8) . 3_657
K21 K13 K6 95.3(8) . 4_666
O20 K13 W6 30.3(4) 4_666 4_666
O20 K13 W8 75.0(6) 4_666 4_666
O20 K13 K3 131.1(8) 4_666 3_657
O20 K13 K6 71.5(5) 4_666 4_666
O20 K13 K21 92.6(8) 4_666 .
O20 K13 O21 46.2(5) 4_666 4_666
O20 K13 O21W 48.9(12) 4_666 4_666
O21 K13 W6 61.8(4) 4_666 4_666
O21 K13 W8 63.2(5) 4_666 4_666
O21 K13 K3 103.2(6) 4_666 3_657
O21 K13 K6 43.5(4) 4_666 4_666
O21 K13 K21 124.1(9) 4_666 .
O24 K13 W6 26.7(4) 4_666 4_666
O24 K13 W8 27.8(4) 4_666 4_666
O24 K13 K3 82.1(6) 4_666 3_657
O24 K13 K5 93.3(8) 4_666 3_657
O24 K13 K6 102.3(7) 4_666 4_666
O24 K13 K21 128.7(9) 4_666 .
O24 K13 O20 50.5(6) 4_666 4_666
O24 K13 O21 58.9(6) 4_666 4_666
O24 K13 O26 51.4(6) 4_666 4_666
O24 K13 O21W 93.1(13) 4_666 4_666
O26 K13 W6 74.9(6) 4_666 4_666
O26 K13 W8 30.3(4) 4_666 4_666
O26 K13 K3 55.3(5) 4_666 3_657
O26 K13 K5 83.7(7) 4_666 3_657
O26 K13 K6 77.6(6) 4_666 4_666
O26 K13 K21 172.3(10) 4_666 .
O26 K13 O20 82.3(7) 4_666 4_666
O26 K13 O21 48.4(5) 4_666 4_666
O26 K13 O21W 130.4(13) 4_666 4_666
O21W K13 W6 66.5(12) 4_666 4_666
O21W K13 W8 120.7(13) 4_666 4_666
O21W K13 K3 166.0(12) 4_666 3_657
O21W K13 K6 78.5(11) 4_666 4_666
O21W K13 K21 43.9(12) 4_666 .
O21W K13 O21 85.2(12) 4_666 4_666
W3 K14 W5 56.7(4) . .
W3 K14 K2 116.7(6) . 3_656
W3 K14 K6 78.4(5) . .
W3 K14 K11 55.5(4) . .
W5 K14 K2 60.1(3) . 3_656
W5 K14 K6 50.9(3) . .
W5 K14 K11 80.6(5) . .
K2 K14 K11 110.8(6) 3_656 .
K6 K14 K2 59.0(4) . 3_656
K6 K14 K11 52.1(4) . .
K15 K14 W3 74.2(7) . .
K15 K14 W5 67.4(6) . .
K15 K14 K2 86.3(7) . 3_656
K15 K14 K6 117.8(8) . .
K15 K14 K11 129.5(9) . .
O11 K14 W3 26.0(4) . .
O11 K14 W5 80.1(6) . .
O11 K14 K2 137.0(8) . 3_656
O11 K14 K6 84.1(7) . .
O11 K14 K11 41.7(5) . .
O11 K14 K15 93.3(10) . .
O11 K14 O12 55.1(6) . .
O11 K14 O16W 135.3(13) . 3_656
O11 K14 O18W 54.5(10) . .
O12 K14 W3 30.1(4) . .
O12 K14 W5 27.0(4) . .
O12 K14 K2 87.1(6) . 3_656
O12 K14 K6 64.1(5) . .
O12 K14 K11 69.4(6) . .
O12 K14 K15 64.4(7) . .
O12 K14 O16W 140.2(12) . 3_656
O14 K14 W3 143.3(9) 3_656 .
O14 K14 W5 92.9(7) 3_656 .
O14 K14 K2 41.4(5) 3_656 3_656
O14 K14 K6 98.9(8) 3_656 .
O14 K14 K11 146.9(9) 3_656 .
O14 K14 K15 75.1(8) 3_656 .
O14 K14 O11 168.2(11) 3_656 .
O14 K14 O12 116.0(9) 3_656 .
O14 K14 O16W 56.4(11) 3_656 3_656
O14 K14 O18W 132.8(13) 3_656 .
O16W K14 W3 151.9(12) 3_656 .
O16W K14 W5 116.4(11) 3_656 .
O16W K14 K2 61.9(10) 3_656 3_656
O16W K14 K6 78.0(11) 3_656 .
O16W K14 K11 97.4(11) 3_656 .
O16W K14 K15 131.2(13) 3_656 .
O18W K14 W3 79.5(11) . .
O18W K14 W5 134.2(12) . .
O18W K14 K2 156.2(12) . 3_656
O18W K14 K6 112.1(10) . .
O18W K14 K11 62.4(9) . .
O18W K14 K15 116.0(12) . .
O18W K14 O12 109.5(12) . .
O18W K14 O16W 95.3(14) . 3_656
W4 K15 W2 54.1(4) . .
W4 K15 W5 104.6(6) . 3_656
W5 K15 W2 136.7(7) 3_656 .
K2 K15 W2 63.4(5) . .
K2 K15 W4 65.1(5) . .
K2 K15 W5 73.5(5) . 3_656
K2 K15 K14 167.5(11) . .
K2 K15 K15 98.5(9) . 3_656
K2 K15 O9 90.5(8) . .
K2 K15 O12 118.3(9) . .
K14 K15 W2 105.5(8) . .
K14 K15 W4 114.1(8) . .
K14 K15 W5 117.8(9) . 3_656
K14 K15 K15 91.9(11) . 3_656
K14 K15 O12 55.2(7) . .
K15 K15 W2 118.0(10) 3_656 .
K15 K15 W4 64.4(7) 3_656 .
K15 K15 W5 63.2(7) 3_656 3_656
O9 K15 W2 29.6(4) . .
O9 K15 W4 74.7(6) . .
O9 K15 W5 162.2(9) . 3_656
O9 K15 K14 77.4(8) . .
O9 K15 K15 128.7(12) . 3_656
O9 K15 O12 46.9(5) . .
O10 K15 W2 25.8(4) . .
O10 K15 W4 28.4(4) . .
O10 K15 W5 123.3(8) . 3_656
O10 K15 K2 59.6(6) . .
O10 K15 K14 113.2(10) . .
O10 K15 K15 92.6(10) . 3_656
O10 K15 O9 49.9(6) . .
O10 K15 O12 58.7(6) . .
O12 K15 W2 60.9(5) . .
O12 K15 W4 62.1(5) . .
O12 K15 W5 148.7(9) . 3_656
O12 K15 K15 85.8(9) . 3_656
O16 K15 W2 75.4(7) . .
O16 K15 W2 157.3(9) 3_656 .
O16 K15 W4 30.9(4) . .
O16 K15 W4 108.4(8) 3_656 .
O16 K15 W5 105.1(7) . 3_656
O16 K15 W5 25.1(4) 3_656 3_656
O16 K15 K2 94.3(8) . .
O16 K15 K2 97.2(8) 3_656 .
O16 K15 K14 94.8(10) 3_656 .
O16 K15 K14 88.0(8) . .
O16 K15 K15 49.9(7) 3_656 3_656
O16 K15 K15 45.7(6) . 3_656
O16 K15 O9 172.2(11) 3_656 .
O16 K15 O9 83.5(8) . .
O16 K15 O10 53.2(6) . .
O16 K15 O10 134.8(10) 3_656 .
O16 K15 O12 48.2(5) . .
O16 K15 O12 127.7(10) 3_656 .
O16 K15 O16 95.6(9) 3_656 .
O16 K15 O20W 134.9(14) . .
O16 K15 O20W 129.2(14) 3_656 .
O20W K15 W2 64.3(12) . .
O20W K15 W4 118.2(13) . .
O20W K15 W5 117.7(12) . 3_656
O20W K15 K2 85.3(12) . .
O20W K15 K14 84.4(12) . .
O20W K15 K15 176.1(16) . 3_656
O20W K15 O9 51.5(11) . .
O20W K15 O10 89.9(13) . .
O20W K15 O12 92.9(12) . .
W19 K16 W18 51.5(5) 1_554 1_554
K8 K16 W18 130.0(12) 3_656 1_554
K8 K16 W19 78.5(9) 3_656 1_554
K8 K16 K9 103.3(12) 3_656 .
K8 K16 K10 89.1(10) 3_656 .
K8 K16 O70 128.1(14) 3_656 1_554
K8 K16 O73 74.5(10) 3_656 1_554
K8 K16 O11W 94.4(12) 3_656 4_565
K9 K16 W18 96.3(10) . 1_554
K9 K16 W19 115.2(12) . 1_554
K9 K16 K10 167.3(13) . .
K9 K16 O70 70.5(9) . 1_554
K9 K16 O73 88.5(11) . 1_554
K9 K16 O11W 57.8(10) . 4_565
K10 K16 W18 73.2(7) . 1_554
K10 K16 W19 64.1(7) . 1_554
K12 K16 W18 104.3(12) 3_666 1_554
K12 K16 W19 144.0(13) 3_666 1_554
K12 K16 K8 120.6(15) 3_666 3_656
K12 K16 K9 91.2(12) 3_666 .
K12 K16 K10 84.6(12) 3_666 .
K12 K16 O70 111.1(13) 3_666 1_554
K12 K16 O71 116.5(14) 3_666 1_554
K12 K16 O73 164.4(14) 3_666 1_554
K12 K16 O11W 47.0(11) 3_666 4_565
K12 K16 O23W 55.2(16) 3_666 4_565
O70 K16 W18 26.8(3) 1_554 1_554
O70 K16 W19 61.0(7) 1_554 1_554
O70 K16 K10 99.8(9) 1_554 .
O71 K16 W18 28.8(5) 1_554 1_554
O71 K16 W19 29.4(5) 1_554 1_554
O71 K16 K8 104.9(12) 1_554 3_656
O71 K16 K9 120.0(14) 1_554 .
O71 K16 K10 52.6(7) 1_554 .
O71 K16 O70 50.5(7) 1_554 1_554
O71 K16 O73 51.4(7) 1_554 1_554
O71 K16 O11W 160.1(15) 1_554 4_565
O73 K16 W18 60.3(6) 1_554 1_554
O73 K16 W19 28.4(4) 1_554 1_554
O73 K16 K10 92.3(9) 1_554 .
O73 K16 O70 54.3(7) 1_554 1_554
O11W K16 W18 134.3(12) 4_565 1_554
O11W K16 W19 169.0(14) 4_565 1_554
O11W K16 K10 124.7(15) 4_565 .
O11W K16 O70 119.5(13) 4_565 1_554
O11W K16 O73 141.6(14) 4_565 1_554
O23W K16 W18 155.5(18) 4_565 1_554
O23W K16 W19 153.0(18) 4_565 1_554
O23W K16 K8 74.5(16) 4_565 3_656
O23W K16 K9 73.1(16) 4_565 .
O23W K16 K10 113.6(19) 4_565 .
O23W K16 O70 140.7(18) 4_565 1_554
O23W K16 O71 166(2) 4_565 1_554
O23W K16 O73 138.8(19) 4_565 1_554
O23W K16 O11W 22.2(13) 4_565 4_565
W12 K17 W13 50.0(4) . .
W12 K17 K18 56.8(7) . .
W13 K17 K18 106.7(9) . .
K19 K17 W12 101.7(10) 3_556 .
K19 K17 W13 111.0(11) 3_556 .
K19 K17 K18 84.2(11) 3_556 .
O49 K17 W12 28.9(4) . .
O49 K17 W13 27.5(5) . .
O49 K17 K18 83.3(9) . .
O49 K17 K19 94.8(11) . 3_556
O49 K17 O52 51.2(7) . .
O49 K17 O55 85.2(10) . .
O49 K17 O18W 85.7(12) . 1_455
O50 K17 W12 27.1(4) . .
O50 K17 W13 61.6(7) . .
O50 K17 K18 52.3(8) . .
O50 K17 K19 123.5(13) . 3_556
O50 K17 O49 51.5(6) . .
O50 K17 O52 60.0(8) . .
O50 K17 O55 50.3(7) . .
O50 K17 O18W 115.3(14) . 1_455
O52 K17 W12 62.7(6) . .
O52 K17 W13 27.3(4) . .
O52 K17 K18 112.3(10) . .
O52 K17 K19 136.8(13) . 3_556
O52 K17 O18W 55.3(10) . 1_455
O55 K17 W12 74.1(7) . .
O55 K17 W13 72.7(8) . .
O55 K17 K18 86.9(9) . .
O55 K17 K19 171.0(14) . 3_556
O55 K17 O52 48.7(7) . .
O55 K17 O18W 85.8(12) . 1_455
O18W K17 W12 111.0(12) 1_455 .
O18W K17 W13 61.0(9) 1_455 .
O18W K17 K18 167.2(14) 1_455 .
O18W K17 K19 103.1(13) 1_455 3_556
O24W K17 W12 78.3(13) . .
O24W K17 W13 127.6(15) . .
O24W K17 K18 22.2(12) . .
O24W K17 K19 84.0(17) . 3_556
O24W K17 O49 105.5(15) . .
O24W K17 O50 68.2(14) . .
O24W K17 O52 126.2(16) . .
O24W K17 O55 87.4(15) . .
O24W K17 O18W 166.4(18) . 1_455
W12 K18 K1 126.7(9) . 4_565
W12 K18 K17 53.9(7) . .
W12 K18 K20 107.2(10) . 4_565
K1 K18 K17 176.2(12) 4_565 .
K4 K18 W12 124.1(10) 4_565 .
K4 K18 K1 106.8(11) 4_565 4_565
K4 K18 K17 73.8(8) 4_565 .
K4 K18 K20 39.0(7) 4_565 4_565
K20 K18 K1 102.4(11) 4_565 4_565
K20 K18 K17 80.5(10) 4_565 .
O32 K18 W12 142.2(12) 4_565 .
O32 K18 K1 40.0(6) 4_565 4_565
O32 K18 K4 72.8(10) 4_565 4_565
O32 K18 K17 142.5(13) 4_565 .
O32 K18 K20 62.7(10) 4_565 4_565
O32 K18 O34 85.8(11) 4_565 4_565
O34 K18 W12 131.5(13) 4_565 .
O34 K18 K1 92.6(10) 4_565 4_565
O34 K18 K4 48.9(7) 4_565 4_565
O34 K18 K17 85.0(10) 4_565 .
O34 K18 K20 87.2(11) 4_565 4_565
O36 K18 W12 143.3(14) 4_565 .
O36 K18 K1 43.0(6) 4_565 4_565
O36 K18 K4 86.6(10) 4_565 4_565
O36 K18 K17 133.8(13) 4_565 .
O36 K18 K20 109.5(13) 4_565 4_565
O36 K18 O32 60.0(9) 4_565 4_565
O36 K18 O34 52.0(7) 4_565 4_565
O47 K18 W12 23.0(5) . .
O47 K18 K1 123.0(11) . 4_565
O47 K18 K4 114.2(12) . 4_565
O47 K18 K17 59.2(8) . .
O47 K18 K20 87.4(11) . 4_565
O47 K18 O32 122.3(14) . 4_565
O47 K18 O34 144.2(15) . 4_565
O47 K18 O36 159.1(15) . 4_565
O8W K18 W12 71.0(10) . .
O8W K18 K1 65.6(9) . 4_565
O8W K18 K4 158.8(14) . 4_565
O8W K18 K17 112.4(15) . .
O8W K18 K20 158.5(15) . 4_565
O8W K18 O32 104.9(13) . 4_565
O8W K18 O34 110.4(13) . 4_565
O8W K18 O36 74.6(10) . 4_565
O8W K18 O47 85.2(12) . .
O15W K18 W12 81.8(19) 4_565 .
O15W K18 K1 76.3(18) 4_565 4_565
O15W K18 K4 98(2) 4_565 4_565
O15W K18 K17 107.4(19) 4_565 .
O15W K18 K20 59.7(17) 4_565 4_565
O15W K18 O32 61.4(19) 4_565 4_565
O15W K18 O34 141(2) 4_565 4_565
O15W K18 O36 117(2) 4_565 4_565
O15W K18 O47 60.9(18) 4_565 .
O15W K18 O8W 99(2) 4_565 .
O24W K18 W12 82.0(19) . .
O24W K18 K1 149(2) . 4_565
O24W K18 K4 52.1(18) . 4_565
O24W K18 K17 29.0(17) . .
O24W K18 K20 75.3(19) . 4_565
O24W K18 O32 125(2) . 4_565
O24W K18 O34 56.6(17) . 4_565
O24W K18 O36 108(2) . 4_565
O24W K18 O47 87.8(19) . .
O24W K18 O8W 124(2) . .
O24W K18 O15W 124(3) . 4_565
W11 K19 Dy1 48.1(5) . .
W11 K19 K4 90.5(9) . 2_546
W11 K19 K7 62.9(6) . 2_546
W12 K19 W11 51.5(6) . .
W12 K19 Dy1 48.3(5) . .
W12 K19 K4 133.5(12) . 2_546
W12 K19 K7 109.3(10) . 2_546
Dy1 K19 K7 70.2(6) . 2_546
K4 K19 Dy1 127.9(11) 2_546 .
K4 K19 K7 61.9(6) 2_546 2_546
K17 K19 W11 167.5(14) 3_556 .
K17 K19 W12 140.5(14) 3_556 .
K17 K19 Dy1 138.9(13) 3_556 .
K17 K19 K4 77.5(10) 3_556 2_546
K17 K19 K7 107.6(11) 3_556 2_546
K17 K19 K20 105.6(13) 3_556 2_546
K20 K19 W11 65.5(10) 2_546 .
K20 K19 W12 95.9(12) 2_546 .
K20 K19 Dy1 113.4(13) 2_546 .
K20 K19 K4 38.5(8) 2_546 2_546
K20 K19 K7 77.5(10) 2_546 2_546
O43 K19 W11 27.1(6) . .
O43 K19 W12 28.5(5) . .
O43 K19 Dy1 31.5(5) . .
O43 K19 K4 117.5(14) . 2_546
O43 K19 K7 80.9(10) . 2_546
O43 K19 K17 165.0(18) . 3_556
O43 K19 K20 88.2(14) . 2_546
O43 K19 O10W 111.4(17) . 2_546
O10W K19 W11 89.8(14) 2_546 .
O10W K19 W12 139.8(17) 2_546 .
O10W K19 Dy1 99.8(13) 2_546 .
O10W K19 K4 41.4(9) 2_546 2_546
O10W K19 K7 31.1(9) 2_546 2_546
O10W K19 K17 79.0(14) 2_546 3_556
O10W K19 K20 73.2(14) 2_546 2_546
W13 K20 K18 123.9(11) 2_556 4_666
K3 K20 W13 60.8(7) 2_556 2_556
K3 K20 K18 152.6(13) 2_556 4_666
K3 K20 K19 119.7(13) 2_556 2_556
K4 K20 W13 164.7(14) . 2_556
K4 K20 K3 124.5(14) . 2_556
K4 K20 K18 59.3(9) . 4_666
K4 K20 K19 86.0(13) . 2_556
K4 K20 O31 61.9(9) . .
K4 K20 O51 162.9(16) . 2_556
K19 K20 W13 79.5(10) 2_556 2_556
K19 K20 K18 86.8(13) 2_556 4_666
O31 K20 W13 132.3(14) . 2_556
O31 K20 K3 81.0(11) . 2_556
O31 K20 K18 78.6(10) . 4_666
O31 K20 K19 147.8(15) . 2_556
O31 K20 O51 118.1(13) . 2_556
O44 K20 W13 26.4(5) 2_556 2_556
O44 K20 K3 53.1(8) 2_556 2_556
O44 K20 K4 141.9(15) 2_556 .
O44 K20 K18 143.9(15) 2_556 4_666
O44 K20 K19 70.8(11) 2_556 2_556
O44 K20 O31 134.1(17) 2_556 .
O44 K20 O51 51.9(8) 2_556 2_556
O51 K20 W13 25.7(4) 2_556 2_556
O51 K20 K3 70.5(9) 2_556 2_556
O51 K20 K18 103.6(11) 2_556 4_666
O51 K20 K19 93.1(12) 2_556 2_556
W1 K21 W3 49.5(5) . .
W1 K21 K13 84.7(9) . .
W3 K21 K13 127.8(11) . .
K1 K21 W1 62.9(7) . .
K1 K21 W3 111.6(11) . .
K1 K21 K11 162.5(13) . .
K1 K21 K13 42.8(6) . .
K1 K21 O13 111.4(12) . .
K1 K21 O27 81.5(10) . .
K1 K21 Li1 90.7(15) . 2_646
K11 K21 W1 111.8(11) . .
K11 K21 W3 62.7(7) . .
K11 K21 K13 154.3(12) . .
O3 K21 W1 28.2(5) . .
O3 K21 W3 25.8(5) . .
O3 K21 K1 90.5(12) . .
O3 K21 K11 87.2(11) . .
O3 K21 K13 102.3(12) . .
O3 K21 O4 50.2(7) . .
O3 K21 O13 49.3(7) . .
O3 K21 O27 81.8(10) . .
O3 K21 O17W 53.8(10) . .
O3 K21 Li1 129.2(16) . 2_646
O4 K21 W1 28.4(4) . .
O4 K21 W3 60.6(7) . .
O4 K21 K1 54.9(8) . .
O4 K21 K11 111.9(12) . .
O4 K21 K13 92.2(12) . .
O4 K21 O13 57.0(8) . .
O4 K21 O27 47.9(6) . .
O4 K21 Li1 91.4(14) . 2_646
O13 K21 W1 62.0(7) . .
O13 K21 W3 28.5(4) . .
O13 K21 K11 55.0(8) . .
O13 K21 K13 146.5(13) . .
O13 K21 O27 46.1(6) . .
O13 K21 Li1 83.6(14) . 2_646
O27 K21 W1 73.4(7) . .
O27 K21 W3 71.8(7) . .
O27 K21 K11 81.0(10) . .
O27 K21 K13 123.7(13) . .
O27 K21 Li1 48.3(11) . 2_646
O17W K21 W1 69.9(11) . .
O17W K21 W3 64.8(11) . .
O17W K21 K1 103.5(15) . .
O17W K21 K11 89.0(14) . .
O17W K21 K13 78.1(13) . .
O17W K21 O4 98.3(13) . .
O17W K21 O13 92.9(13) . .
O17W K21 O27 135.0(15) . .
O17W K21 Li1 166(2) . 2_646
O21W K21 W1 123.3(19) 4_666 .
O21W K21 W3 167.4(17) 4_666 .
O21W K21 K1 60.5(16) 4_666 .
O21W K21 K11 121.7(19) 4_666 .
O21W K21 K13 54.3(15) 4_666 .
O21W K21 O3 151(2) 4_666 .
O21W K21 O4 108.0(19) 4_666 .
O21W K21 O13 141.8(18) 4_666 .
O21W K21 O27 96.7(16) 4_666 .
O21W K21 O17W 125.1(19) 4_666 .
O21W K21 Li1 60.6(18) 4_666 2_646
Li1 K21 W1 119.5(14) 2_646 .
Li1 K21 W3 112.0(15) 2_646 .
Li1 K21 K11 77.5(15) 2_646 .
Li1 K21 K13 112.3(16) 2_646 .
W1 O1 K1 103.8(6) . .
W1 O1 K5 165.5(9) . 3_657
K5 O1 K1 79.9(5) 3_657 .
W1 O2 W2 119.3(7) . .
W1 O2 K10 119.3(8) . 3_656
W2 O2 K10 119.8(8) . 3_656
W1 O3 K21 106.7(11) . .
W3 O3 W1 121.4(7) . .
W3 O3 K21 111.5(11) . .
W1 O4 K1 101.8(6) . .
W1 O4 K21 102.1(9) . .
W9 O4 W1 147.5(7) . .
W9 O4 K1 98.3(6) . .
W9 O4 K21 109.6(9) . .
K1 O4 K21 64.0(9) . .
W1 O5 W10 146.4(8) . .
W1 O5 K8 113.1(7) . .
W10 O5 K8 98.2(6) . .
W2 O6 W1 91.3(5) . .
W2 O6 W3 94.1(5) . .
W3 O6 W1 91.3(4) . .
As1 O6 W1 120.1(7) . .
As1 O6 W2 116.9(6) . .
As1 O6 W3 133.2(7) . .
W2 O7 K2 105.4(7) . .
W2 O7 K12 144.9(11) . 1_545
K12 O7 K2 91.0(7) 1_545 .
W2 O8 K8 117.0(7) . .
W2 O9 K15 99.8(7) . .
W3 O9 W2 120.4(7) . .
W3 O9 K15 110.9(8) . .
W2 O10 W4 148.2(9) . .
W2 O10 K2 99.9(6) . .
W2 O10 K15 109.6(7) . .
W4 O10 K2 98.5(5) . .
W4 O10 K15 101.9(8) . .
K15 O10 K2 62.2(6) . .
W3 O11 K11 107.5(8) . .
W3 O11 K14 105.0(9) . .
K14 O11 K11 99.6(8) . .
W3 O12 W5 155.9(9) . .
W3 O12 K14 94.3(7) . .
W3 O12 K15 103.3(7) . .
W5 O12 K14 105.9(8) . .
W5 O12 K15 98.0(7) . .
K14 O12 K15 60.4(7) . .
W3 O13 K11 99.1(6) . .
W3 O13 K21 98.0(9) . .
W7 O13 W3 148.9(9) . .
W7 O13 K11 99.0(7) . .
W7 O13 K21 112.5(9) . .
K11 O13 K21 66.1(9) . .
W4 O14 K2 105.6(6) . .
W4 O14 K14 145.5(10) . 3_656
K14 O14 K2 101.4(7) 3_656 .
W4 O15 Dy1 150.0(7) . .
W4 O16 K15 100.0(8) . .
W4 O16 K15 117.4(8) . 3_656
W5 O16 W4 119.5(8) . .
W5 O16 K15 114.4(9) . 3_656
W5 O16 K15 114.2(7) . .
K15 O16 K15 84.4(9) 3_656 .
W6 O17 W4 118.6(7) . .
W4 O18 W5 93.5(5) . .
W4 O18 W6 92.0(5) . .
W6 O18 W5 92.6(5) . .
As1 O18 W4 116.8(7) . .
As1 O18 W5 136.3(7) . .
As1 O18 W6 115.3(7) . .
W5 O19 K2 148.5(8) . 3_656
W5 O19 K6 104.6(8) . .
K2 O19 K6 104.2(7) 3_656 .
W5 O20 W6 121.4(8) . .
W5 O20 K13 115.3(7) . 4_565
W6 O20 K13 96.5(7) . 4_565
W5 O21 K6 96.8(7) . .
W5 O21 K13 105.6(7) . 4_565
W7 O21 W5 149.7(9) . .
W7 O21 K6 102.9(6) . .
W7 O21 K13 99.8(7) . 4_565
K6 O21 K13 82.1(6) . 4_565
W6 O22 K1 127.1(8) . 4_565
W6 O23 Dy1 138.7(7) . .
W6 O23 Dy3 132.2(7) . .
Dy3 O23 Dy1 88.3(5) . .
W6 O24 W8 147.2(9) . .
W6 O24 K13 108.0(8) . 4_565
W8 O24 K13 104.7(7) . 4_565
W7 O25 K6 100.9(8) . .
W7 O25 K11 106.9(8) . .
K6 O25 K11 81.5(6) . .
W7 O26 W8 121.5(7) . .
W7 O26 K13 110.6(8) . 4_565
W8 O26 K13 99.1(7) . 4_565
W7 O27 K21 105.2(9) . .
W9 O27 W7 120.2(7) . .
W9 O27 K21 99.9(9) . .
W8 O28 W7 92.9(5) . .
W8 O28 W9 92.3(5) . .
W9 O28 W7 90.3(4) . .
As1 O28 W7 134.1(9) . .
As1 O28 W8 116.4(6) . .
As1 O28 W9 120.8(8) . .
W8 O29 K3 129.4(7) . 2_556
W8 O29 K5 131.9(9) . 2_556
K3 O29 K5 52.5(5) 2_556 2_556
W8 O30 Dy3 138.5(8) . .
W8 O30 K4 99.8(6) . .
Dy3 O30 K4 101.3(6) . .
W8 O31 K4 101.5(5) . .
W8 O31 K20 113.2(9) . .
W9 O31 W8 121.0(8) . .
W9 O31 K4 108.4(7) . .
W9 O31 K20 125.7(10) . .
K4 O31 K20 55.8(9) . .
W9 O32 K1 105.6(7) . .
W9 O32 K18 124.2(10) . 4_666
K1 O32 K18 93.8(9) . 4_666
W9 O33 K4 101.6(5) . .
W10 O33 W9 146.3(7) . .
W10 O33 K4 99.4(6) . .
W10 O34 K4 109.8(8) . .
W10 O34 K9 123.8(9) . 1_556
W10 O34 K18 106.9(10) . 4_666
K4 O34 K18 74.1(8) . 4_666
K9 O34 K4 120.8(7) 1_556 .
K9 O34 K18 109.0(10) 1_556 4_666
W10 O35 Dy2 152.7(8) . .
W10 O36 K1 140.4(7) . .
W10 O36 K18 101.5(9) . 4_666
K1 O36 K18 91.5(8) . 4_666
C1 O36 W10 116.5(13) . .
C1 O36 K1 91.0(12) . .
C1 O36 K18 113.6(16) . 4_666
W10 O37 K8 103.7(7) . .
C2 O37 W10 122.3(13) . .
C2 O37 K8 98.6(13) . .
K5 O38 K1 84.4(6) 3_657 .
C1 O38 K1 96.1(14) . .
C1 O38 K5 116.3(15) . 3_657
C4 O39 Dy2 135.8(16) . 3_657
C4 O40 K7 111.6(15) . 4_666
W11 O41 K7 157.8(8) . 2_546
W11 O42 Dy1 111.1(7) . .
W11 O42 Dy2 147.0(8) . .
Dy2 O42 Dy1 101.4(5) . .
W11 O43 Dy1 98.9(5) . .
W11 O43 K19 113.7(11) . .
W12 O43 W11 119.9(8) . .
W12 O43 Dy1 98.6(5) . .
W12 O43 K19 110.0(10) . .
Dy1 O43 K19 114.3(10) . .
W11 O44 K3 101.3(7) . .
W11 O44 K20 122.7(10) . 2_546
W13 O44 W11 122.2(7) . .
W13 O44 K3 102.3(7) . .
W13 O44 K20 113.7(10) . 2_546
K20 O44 K3 77.3(10) 2_546 .
W11 O45 W19 148.8(7) . .
W11 O45 K3 102.6(6) . .
W19 O45 K3 106.9(7) . .
W11 O46 W12 94.9(5) . .
W11 O46 W13 92.3(5) . .
W12 O46 W13 91.8(5) . .
As2 O46 W11 118.6(7) . .
As2 O46 W12 118.1(7) . .
As2 O46 W13 132.3(8) . .
W12 O47 K18 112.3(11) . .
W12 O48 Dy1 110.0(6) . .
W12 O48 Dy3 149.2(7) . .
Dy3 O48 Dy1 100.3(5) . .
W12 O49 K17 99.8(9) . .
W13 O49 W12 122.0(8) . .
W13 O49 K17 103.3(9) . .
W12 O50 W14 147.4(8) . .
W12 O50 K17 103.6(9) . .
W14 O50 K17 108.2(8) . .
W13 O51 K20 94.5(9) . 2_546
W13 O52 W15 149.0(10) . .
W13 O52 K17 102.8(9) . .
W15 O52 K17 106.4(9) . .
W13 O53 W17 151.3(8) . .
W13 O53 K3 103.3(7) . .
W17 O53 K3 103.5(7) . .
W14 O54 K9 138.6(11) . 4_566
W14 O55 K17 104.8(9) . .
W15 O55 W14 120.3(7) . .
W15 O55 K17 108.6(9) . .
W14 O56 Dy3 157.3(9) . .
W14 O56 K7 90.7(6) . .
Dy3 O56 K7 105.4(5) . .
W14 O57 W16 118.1(7) . .
W14 O57 K7 102.4(7) . .
W16 O57 K7 104.8(6) . .
W14 O58 W15 91.9(5) . .
W16 O58 W14 92.0(5) . .
W16 O58 W15 94.0(5) . .
As2 O58 W14 117.2(7) . .
As2 O58 W15 133.6(7) . .
As2 O58 W16 118.3(8) . .
W15 O59 K11 145.0(10) . 1_455
W15 O60 W16 119.8(8) . .
W15 O61 W17 157.3(9) . .
W16 O62 K2 146.8(9) . 2_556
W16 O62 K6 98.7(8) . 4_566
K2 O62 K6 89.8(6) 2_556 4_566
W16 O63 K7 97.7(7) . .
W16 O64 K6 107.1(7) . 4_566
W18 O64 W16 143.2(8) . .
W18 O64 K6 99.5(7) . 4_566
W17 O66 W18 120.4(8) . .
W17 O67 W19 121.6(8) . .
W17 O67 K3 105.1(7) . .
W17 O67 K5 146.5(7) . .
W19 O67 K3 105.9(6) . .
W19 O67 K5 88.2(5) . .
K3 O67 K5 47.2(4) . .
W18 O68 W17 95.1(5) . .
W18 O68 W19 93.1(6) . .
W19 O68 W17 93.2(5) . .
As2 O68 W17 131.5(7) . .
As2 O68 W18 117.1(6) . .
As2 O68 W19 118.1(7) . .
W18 O69 K6 102.9(8) . 4_566
W18 O70 K16 92.7(8) . 1_556
W18 O71 K10 131.7(8) . 1_556
W18 O71 K16 107.9(9) . 1_556
W19 O71 W18 118.1(8) . .
W19 O71 K10 106.7(7) . 1_556
W19 O71 K16 104.5(9) . 1_556
K16 O71 K10 75.4(9) 1_556 1_556
W19 O72 K5 108.3(8) . .
W19 O72 K8 113.7(8) . 3_657
W19 O72 K10 98.6(7) . 1_556
K5 O72 K8 134.2(6) . 3_657
K5 O72 K10 103.4(7) . 1_556
K10 O72 K8 87.8(6) 1_556 3_657
W19 O73 Dy2 153.1(8) . .
W19 O73 K16 88.8(8) . 1_556
Dy2 O73 K16 112.9(8) . 1_556
Dy1 O74 Dy2 96.0(5) . .
Dy1 O74 Dy3 97.4(5) . .
Dy3 O74 Dy2 147.1(6) . .
K1 C1 K5 68.6(5) . 3_657
O36 C1 K1 66.4(12) . .
O36 C1 K5 129.4(16) . 3_657
O36 C1 C2 115.0(18) . .
O38 C1 K1 62.0(12) . .
O38 C1 K5 45.4(12) . 3_657
O38 C1 O36 123(2) . .
O38 C1 C2 122(2) . .
C2 C1 K1 152.5(16) . .
C2 C1 K5 95.2(13) . 3_657
K8 C2 H2 50.7 . .
O37 C2 K8 58.5(11) . .
O37 C2 C1 109.3(18) . .
O37 C2 H2 108.9 . .
O37 C2 C3 111(2) . .
C1 C2 K8 128.6(17) . .
C1 C2 H2 108.9 . .
C3 C2 K8 121.2(15) . .
C3 C2 C1 110(2) . .
C3 C2 H2 108.9 . .
K7 C3 H3A 63.9 4_666 .
K7 C3 H3B 61.8 4_666 .
C2 C3 K7 160.5(16) . 4_666
C2 C3 H3A 107.7 . .
C2 C3 H3B 107.7 . .
C2 C3 C4 118(2) . .
H3A C3 H3B 107.1 . .
C4 C3 K7 81.0(16) . 4_666
C4 C3 H3A 107.7 . .
C4 C3 H3B 107.7 . .
O39 C4 K7 155.0(15) . 4_666
O39 C4 C3 119(2) . .
O40 C4 K7 49.0(12) . 4_666
O40 C4 O39 124(2) . .
O40 C4 C3 116(2) . .
C3 C4 K7 73.6(15) . 4_666
Dy1 O1W K7 149.8(8) . 2_546
Dy2 O3W Dy1 94.1(4) . .
Dy2 O4W K8 116.9(6) . 3_657
Dy2 O4W K9 104.1(6) . 1_556
K8 O4W K9 98.6(7) 3_657 1_556
Dy2 O5W K9 117.4(7) . 1_556
Dy3 O6W K7 119.1(7) . .
Dy3 O7W K4 108.1(6) . .
Dy3 O8W K18 139.4(12) . .
K7 O10W K4 111.1(14) . .
K19 O10W K4 99.5(14) 2_556 .
K19 O10W K7 117.9(15) 2_556 .
K9 O11W K16 55.4(10) 4_666 4_666
K12 O11W K9 90.1(13) 2_646 4_666
K12 O11W K16 48.3(11) 2_646 4_666
O23W O11W K9 90(3) . 4_666
O23W O11W K12 71(3) . 2_646
O23W O11W K16 48(3) . 4_666
K12 O12W K2 99.7(15) 1_545 .
K9 O13W K11 161.9(16) 4_666 .
K12 O13W K9 85.5(12) 2_646 4_666
K12 O13W K11 90.6(13) 2_646 .
K14 O18W K17 110.5(16) . 1_655
K12 O19W K10 94.7(17) . 3_666
K1 O21W K13 51.2(11) 4_565 4_565
K21 O21W K1 65.1(15) 4_565 4_565
K21 O21W K13 81.8(17) 4_565 4_565
K5 O22W K10 104.7(15) . 1_556
K9 O23W K8 87.5(16) 4_666 2_656
K12 O23W K8 109.5(19) 2_646 2_656
K12 O23W K9 84.9(17) 2_646 4_666
K12 O23W K16 59.8(16) 2_646 4_666
K16 O23W K8 57.2(14) 4_666 2_656
K16 O23W K9 58.5(15) 4_666 4_666
O11W O23W K8 153(4) . 2_656
O11W O23W K9 66(3) . 4_666
O11W O23W K12 77(3) . 2_646
O11W O23W K16 110(4) . 4_666
K17 O24W K4 120.3(19) . 4_565
K18 O24W K4 92(2) . 4_565
K18 O24W K17 129(3) . .

loop_
_geom_bond_atom_site_label_1
_geom_bond_atom_site_label_2
_geom_bond_distance
_geom_bond_site_symmetry_2
W1 K1 3.837(7) .
W1 K8 4.084(18) .
W1 K10 4.021(19) 3_656
W1 K21 4.02(4) .
W1 O1 1.720(16) .
W1 O2 1.921(15) .
W1 O3 1.985(16) .
W1 O4 1.958(13) .
W1 O5 1.786(14) .
W1 O6 2.379(14) .
W2 K2 3.938(9) .
W2 K8 4.11(2) .
W2 K10 4.055(19) 3_656
W2 K12 4.00(2) 1_545
W2 K15 4.14(3) .
W2 O2 1.950(15) .
W2 O6 2.291(12) .
W2 O7 1.746(14) .
W2 O8 1.756(15) .
W2 O9 2.073(15) .
W2 O10 1.908(16) .
W3 K11 3.99(2) .
W3 K14 3.77(3) .
W3 K21 4.08(4) .
W3 O3 1.907(16) .
W3 O6 2.369(13) .
W3 O9 1.856(15) .
W3 O11 1.712(15) .
W3 O12 1.896(16) .
W3 O13 1.968(14) .
W4 K2 3.906(9) .
W4 K15 3.95(3) .
W4 O10 1.919(14) .
W4 O14 1.729(15) .
W4 O15 1.760(15) .
W4 O16 2.065(15) .
W4 O17 1.957(14) .
W4 O18 2.289(14) .
W5 K6 3.698(16) .
W5 K14 4.09(2) .
W5 K15 3.98(3) 3_656
W5 O12 1.927(15) .
W5 O16 1.853(14) .
W5 O18 2.362(14) .
W5 O19 1.733(18) .
W5 O20 1.860(15) .
W5 O21 1.980(13) .
W6 K1 4.074(7) 4_565
W6 K13 4.04(2) 4_565
W6 O17 1.929(15) .
W6 O18 2.354(13) .
W6 O20 2.050(16) .
W6 O22 1.749(17) .
W6 O23 1.791(15) .
W6 O24 1.911(15) .
W7 K6 3.767(18) .
W7 K11 3.93(2) .
W7 O13 1.884(14) .
W7 O21 1.847(14) .
W7 O25 1.703(16) .
W7 O26 1.881(14) .
W7 O27 2.008(17) .
W7 O28 2.393(16) .
W8 K4 3.849(14) .
W8 K13 3.96(3) 4_565
W8 O24 1.914(16) .
W8 O26 2.026(14) .
W8 O28 2.313(13) .
W8 O29 1.750(14) .
W8 O30 1.767(15) .
W8 O31 1.940(15) .
W9 K1 3.704(7) .
W9 K4 4.005(13) .
W9 O4 1.890(13) .
W9 O27 1.864(16) .
W9 O28 2.346(15) .
W9 O31 1.919(13) .
W9 O32 1.725(16) .
W9 O33 1.940(14) .
W10 K4 3.917(12) .
W10 K8 3.981(16) .
W10 K9 4.09(2) 1_556
W10 O5 2.176(14) .
W10 O33 1.893(14) .
W10 O34 1.735(15) .
W10 O35 1.747(14) .
W10 O36 2.163(13) .
W10 O37 1.941(13) .
W11 Dy1 3.4847(14) .
W11 K3 3.805(12) .
W11 K19 4.01(5) .
W11 O41 1.709(16) .
W11 O42 1.856(12) .
W11 O43 1.998(15) .
W11 O44 1.956(14) .
W11 O45 1.854(17) .
W11 O46 2.337(14) .
W12 Dy1 3.4702(13) .
W12 K17 3.97(3) .
W12 K18 4.11(4) .
W12 K19 3.92(4) .
W12 O43 1.987(13) .
W12 O46 2.344(15) .
W12 O47 1.736(18) .
W12 O48 1.858(13) .
W12 O49 1.949(15) .
W12 O50 1.864(15) .
W13 K3 3.808(12) .
W13 K17 4.04(4) .
W13 K20 3.95(4) 2_546
W13 O44 1.920(15) .
W13 O46 2.369(13) .
W13 O49 1.919(18) .
W13 O51 1.716(15) .
W13 O52 1.900(15) .
W13 O53 1.866(17) .
W14 K7 3.779(15) .
W14 O50 1.967(16) .
W14 O54 1.729(17) .
W14 O55 2.020(14) .
W14 O56 1.774(14) .
W14 O57 1.928(15) .
W14 O58 2.346(16) .
W15 O52 1.943(16) .
W15 O55 1.890(16) .
W15 O58 2.375(14) .
W15 O59 1.745(15) .
W15 O60 1.872(18) .
W15 O61 1.906(15) .
W16 K6 3.914(18) 4_566
W16 K7 3.865(16) .
W16 O57 1.970(16) .
W16 O58 2.302(15) .
W16 O60 2.080(14) .
W16 O62 1.728(17) .
W16 O63 1.753(14) .
W16 O64 1.938(16) .
W17 K3 3.874(12) .
W17 O53 1.957(17) .
W17 O61 1.909(14) .
W17 O65 1.735(15) .
W17 O66 1.861(18) .
W17 O67 1.878(14) .
W17 O68 2.358(13) .
W18 K6 3.705(16) 4_566
W18 K16 3.90(3) 1_556
W18 O64 1.905(15) .
W18 O66 2.079(15) .
W18 O68 2.278(16) .
W18 O69 1.721(17) .
W18 O70 1.762(14) .
W18 O71 1.974(14) .
W19 K3 3.989(12) .
W19 K5 3.913(14) .
W19 K10 3.84(2) 1_556
W19 K16 3.77(4) 1_556
W19 O45 1.973(17) .
W19 O67 2.014(14) .
W19 O68 2.315(13) .
W19 O71 1.914(16) .
W19 O72 1.743(15) .
W19 O73 1.794(14) .
Dy1 Dy3 3.5839(14) .
Dy1 O15 2.333(14) .
Dy1 O23 2.615(14) .
Dy1 O42 2.356(15) .
Dy1 O43 2.563(13) .
Dy1 O48 2.363(13) .
Dy1 O74 2.385(15) .
Dy1 O1W 2.432(15) .
Dy1 O2W 2.422(16) .
Dy1 O3W 2.548(13) .
Dy2 K8 4.470(19) 3_657
Dy2 K8 4.409(16) .
Dy2 K9 4.50(2) 1_556
Dy2 O35 2.344(14) .
Dy2 O39 2.372(15) 3_657
Dy2 O42 2.324(13) .
Dy2 O73 2.264(14) .
Dy2 O74 2.489(14) .
Dy2 O3W 2.400(14) .
Dy2 O4W 2.446(16) .
Dy2 O5W 2.400(15) .
Dy3 K4 4.249(13) .
Dy3 K7 4.486(15) .
Dy3 O23 2.532(14) .
Dy3 O30 2.321(14) .
Dy3 O48 2.305(13) .
Dy3 O56 2.268(14) .
Dy3 O74 2.385(13) .
Dy3 O6W 2.455(16) .
Dy3 O7W 2.386(17) .
Dy3 O8W 2.398(19) .
As1 O6 1.786(12) .
As1 O18 1.822(15) .
As1 O28 1.767(13) .
As2 O46 1.795(14) .
As2 O58 1.785(13) .
As2 O68 1.830(15) .
K1 K13 2.80(2) .
K1 K21 3.21(5) .
K1 O1 3.044(16) .
K1 O4 2.925(16) .
K1 O22 2.773(19) 4_666
K1 O32 2.847(17) .
K1 O36 3.017(16) .
K1 O38 2.92(2) .
K1 C1 3.29(2) .
K1 O21W 3.08(6) 4_666
K2 K6 4.443(19) 3_656
K2 K12 3.98(3) 1_545
K2 K15 3.21(3) .
K2 O7 3.097(19) .
K2 O10 3.132(17) .
K2 O14 3.069(18) .
K2 O19 2.77(2) 3_656
K2 O62 3.03(2) 2_546
K2 O9W 2.79(3) .
K2 O12W 2.77(4) .
K3 K5 2.580(19) .
K3 K13 4.76(3) 3_657
K3 K20 3.54(5) 2_546
K3 O29 2.831(18) 2_546
K3 O44 2.90(2) .
K3 O45 2.942(17) .
K3 O53 2.918(18) .
K3 O67 2.93(2) .
K4 K18 3.80(4) 4_666
K4 K20 2.78(4) .
K4 O30 3.13(2) .
K4 O31 2.96(2) .
K4 O33 3.134(18) .
K4 O34 2.97(2) .
K4 O7W 2.853(19) .
K4 O10W 2.98(4) .
K4 O24W 3.00(6) 4_666
K5 K1 3.851(16) 3_657
K5 K10 4.84(3) 1_556
K5 K13 3.14(3) 3_657
K5 O1 2.95(2) 3_657
K5 O29 3.00(2) 2_546
K5 O38 2.81(2) 3_657
K5 O67 3.417(19) .
K5 O72 3.00(2) .
K5 C1 3.54(2) 3_657
K5 O22W 2.91(6) .
K6 W16 3.914(18) 4_665
K6 W18 3.705(16) 4_665
K6 K11 4.01(3) .
K6 K13 4.17(3) 4_565
K6 O19 2.86(2) .
K6 O21 2.90(2) .
K6 O25 3.05(3) .
K6 O62 3.26(3) 4_665
K6 O64 2.88(2) 4_665
K6 O69 2.92(2) 4_665
K7 O40 2.81(2) 4_565
K7 O41 3.08(2) 2_556
K7 O56 3.32(2) .
K7 O57 2.86(2) .
K7 O63 3.22(2) .
K7 C3 3.37(3) 4_565
K7 C4 3.47(3) 4_565
K7 O1W 3.16(2) 2_556
K7 O6W 2.75(2) .
K7 O10W 2.86(4) .
K8 K16 2.90(4) 3_656
K8 O5 3.04(2) .
K8 O8 3.00(2) .
K8 O37 3.05(2) .
K8 O72 3.27(2) 3_657
K8 C2 3.54(3) .
K8 O4W 2.80(2) 3_657
K8 O23W 3.32(6) 2_646
K9 W10 4.09(2) 1_554
K9 Dy2 4.50(2) 1_554
K9 K8 4.58(2) 3_656
K9 K12 3.87(3) 3_666
K9 K16 2.94(4) .
K9 O34 2.86(3) 1_554
K9 O54 2.88(2) 4_665
K9 O4W 3.23(2) 1_554
K9 O5W 2.86(3) 1_554
K9 O11W 3.02(5) 4_565
K9 O13W 2.87(5) 4_565
K9 O23W 3.30(6) 4_565
K10 W1 4.021(19) 3_656
K10 W2 4.055(19) 3_656
K10 W19 3.84(2) 1_554
K10 K5 4.84(3) 1_554
K10 K8 4.47(3) 3_656
K10 K12 4.04(3) 3_666
K10 K16 3.44(4) .
K10 O2 2.72(2) 3_656
K10 O71 2.83(3) 1_554
K10 O72 3.17(3) 1_554
K10 O19W 3.10(5) 3_666
K10 O22W 3.20(5) 1_554
K11 K12 4.15(3) 2_646
K11 K14 4.63(3) .
K11 K21 3.54(5) .
K11 O11 3.13(3) .
K11 O13 3.17(2) .
K11 O25 3.09(2) .
K11 O59 2.85(3) 1_655
K11 O13W 3.00(4) .
K12 W2 4.00(2) 1_565
K12 K2 3.98(3) 1_565
K12 K9 3.87(3) 3_666
K12 K10 4.04(3) 3_666
K12 K11 4.15(3) 2_656
K12 K16 2.46(5) 3_666
K12 O7 2.45(3) 1_565
K12 O11W 2.41(4) 2_656
K12 O12W 2.42(5) 1_565
K12 O13W 2.83(5) 2_656
K12 O19W 2.35(5) .
K12 O23W 2.34(6) 2_656
K13 W6 4.04(2) 4_666
K13 W8 3.96(3) 4_666
K13 K3 4.76(3) 3_657
K13 K5 3.14(3) 3_657
K13 K6 4.17(3) 4_666
K13 K21 4.11(5) .
K13 O20 3.26(3) 4_666
K13 O21 3.42(3) 4_666
K13 O24 3.02(3) 4_666
K13 O26 3.10(3) 4_666
K13 O21W 3.37(7) 4_666
K14 K2 4.54(3) 3_656
K14 K15 3.29(4) .
K14 O11 2.94(3) .
K14 O12 3.11(3) .
K14 O14 2.80(3) 3_656
K14 O16W 3.24(7) 3_656
K14 O18W 3.09(5) .
K15 W5 3.98(3) 3_656
K15 K15 3.94(5) 3_656
K15 O9 3.24(3) .
K15 O10 3.08(3) .
K15 O12 3.42(3) .
K15 O16 3.03(3) .
K15 O16 2.84(3) 3_656
K15 O20W 3.06(6) .
K16 W18 3.90(3) 1_554
K16 W19 3.77(4) 1_554
K16 K8 2.90(4) 3_656
K16 K12 2.46(5) 3_666
K16 O70 3.39(4) 1_554
K16 O71 2.81(4) 1_554
K16 O73 3.36(4) 1_554
K16 O11W 3.28(5) 4_565
K16 O23W 2.58(7) 4_565
K17 K18 4.60(6) .
K17 K19 3.61(6) 3_556
K17 O49 3.14(4) .
K17 O50 3.09(4) .
K17 O52 3.17(4) .
K17 O55 3.15(4) .
K17 O18W 3.30(6) 1_455
K17 O24W 2.86(7) .
K18 K1 4.42(4) 4_565
K18 K4 3.80(4) 4_565
K18 K20 4.37(6) 4_565
K18 O32 3.20(5) 4_565
K18 O34 3.31(4) 4_565
K18 O36 3.15(4) 4_565
K18 O47 3.13(4) .
K18 O8W 2.79(4) .
K18 O15W 2.32(7) 4_565
K18 O24W 2.23(7) .
K19 K4 4.44(4) 2_546
K19 K7 4.89(4) 2_546
K19 K17 3.61(6) 3_556
K19 K20 3.67(6) 2_546
K19 O43 2.77(5) .
K19 O10W 2.84(5) 2_546
K20 W13 3.95(4) 2_556
K20 K3 3.54(5) 2_556
K20 K18 4.37(6) 4_666
K20 K19 3.67(6) 2_556
K20 O31 2.97(4) .
K20 O44 2.77(4) 2_556
K20 O51 3.43(4) 2_556
K21 O3 2.98(4) .
K21 O4 3.13(4) .
K21 O13 3.31(4) .
K21 O27 3.42(4) .
K21 O17W 3.13(6) .
K21 O21W 2.88(8) 4_666
K21 Li1 3.53(7) 2_646
O1 K5 2.95(2) 3_657
O2 K10 2.72(2) 3_656
O7 K12 2.45(3) 1_545
O14 K14 2.80(3) 3_656
O16 K15 2.84(3) 3_656
O19 K2 2.77(2) 3_656
O20 K13 3.26(3) 4_565
O21 K13 3.42(3) 4_565
O22 K1 2.773(19) 4_565
O24 K13 3.02(3) 4_565
O26 K13 3.10(3) 4_565
O29 K3 2.831(18) 2_556
O29 K5 3.00(2) 2_556
O32 K18 3.20(5) 4_666
O34 K9 2.86(3) 1_556
O34 K18 3.31(4) 4_666
O36 K18 3.15(4) 4_666
O36 C1 1.27(2) .
O37 C2 1.39(2) .
O38 K5 2.81(2) 3_657
O38 C1 1.24(2) .
O39 Dy2 2.372(15) 3_657
O39 C4 1.28(3) .
O40 K7 2.81(2) 4_666
O40 C4 1.24(3) .
O41 K7 3.08(2) 2_546
O44 K20 2.77(4) 2_546
O51 K20 3.43(4) 2_546
O54 K9 2.88(2) 4_566
O59 K11 2.85(3) 1_455
O62 K2 3.03(2) 2_556
O62 K6 3.26(3) 4_566
O64 K6 2.88(2) 4_566
O69 K6 2.92(2) 4_566
O70 K16 3.39(4) 1_556
O71 K10 2.83(3) 1_556
O71 K16 2.81(4) 1_556
O72 K8 3.27(2) 3_657
O72 K10 3.17(3) 1_556
O73 K16 3.36(4) 1_556
C1 K5 3.54(2) 3_657
C1 C2 1.52(3) .
C2 H2 0.9800 .
C2 C3 1.46(4) .
C3 K7 3.37(3) 4_666
C3 H3A 0.9700 .
C3 H3B 0.9700 .
C3 C4 1.51(3) .
C4 K7 3.47(3) 4_666
O1W K7 3.16(2) 2_546
O4W K8 2.80(2) 3_657
O4W K9 3.23(2) 1_556
O5W K9 2.86(3) 1_556
O10W K19 2.84(5) 2_556
O11W K9 3.02(5) 4_666
O11W K12 2.41(4) 2_646
O11W K16 3.28(5) 4_666
O11W O23W 1.32(6) .
O12W K12 2.42(5) 1_545
O13W K9 2.87(5) 4_666
O13W K12 2.83(5) 2_646
O15W K18 2.32(7) 4_666
O16W K14 3.24(7) 3_656
O18W K17 3.30(6) 1_655
O19W K10 3.10(5) 3_666
O21W K1 3.08(6) 4_565
O21W K13 3.37(7) 4_565
O21W K21 2.88(8) 4_565
O22W K10 3.20(5) 1_556
O23W K8 3.32(6) 2_656
O23W K9 3.30(6) 4_666
O23W K12 2.34(6) 2_646
O23W K16 2.58(7) 4_666
O24W K4 3.00(6) 4_565
Li1 K21 3.53(7) 2_656
